data_4338757
loop_
_publ_author_name
'Lampropoulos, Christos'
'Thuijs, Annaliese E.'
'Mitchell, Kylie J.'
'Abboud, Khalil A.'
'Christou, George'

_publ_section_title
;
 Manganese/Cerium Clusters Spanning a Range of Oxidation Levels and CeMn8,
 Ce2Mn4, and Ce6Mn4 Nuclearities: Structural, Magnetic, and EPR
 Properties.
;
_journal_issue 13
_journal_name_full 'Inorganic chemistry'
_journal_page_first 6805
_journal_page_last 6816
_journal_paper_doi 10.1021/ic500617f
_journal_volume 53
_journal_year 2014
_chemical_formula_sum 'C88.5 H170.5 Ce Mn8 N5.5 O37.5'
_chemical_formula_weight 2491.44
_chemical_name_systematic
; 
 ? 
;
_space_group_IT_number 2
_symmetry_cell_setting triclinic
_symmetry_space_group_name_Hall '-P 1'
_symmetry_space_group_name_H-M 'P -1'
_atom_sites_solution_hydrogens geom
_atom_sites_solution_primary direct
_atom_sites_solution_secondary difmap
_audit_creation_method SHELXL-97
_audit_update_record
; 
2008-11-06 # Formatted by publCIF 
;
_cell_angle_alpha 79.510(1)
_cell_angle_beta 76.190(1)
_cell_angle_gamma 62.780(1)
_cell_formula_units_Z 2
_cell_length_a 17.2684(11)
_cell_length_b 17.5059(11)
_cell_length_c 23.2553(14)
_cell_measurement_reflns_used 489
_cell_measurement_temperature 173(2)
_cell_measurement_theta_max 28.0
_cell_measurement_theta_min 2.0
_cell_volume 6049.1(7)
_computing_cell_refinement 'Bruker SMART v5.624 & SAINT 6.36a (Bruker 1998)'
_computing_data_collection 'Bruker SMART v5.624 (Bruker 1998)'
_computing_data_reduction 'Bruker SHELXTL v6.14 (Bruker 2000)'
_computing_molecular_graphics 'Bruker SHELXTL v6.14'
_computing_publication_material 'Bruker SHELXTL v6.14'
_computing_structure_refinement 'Bruker SHELXTL v6.14'
_computing_structure_solution 'Bruker SHELXTL v6.14'
_diffrn_ambient_temperature 173(2)
_diffrn_measured_fraction_theta_full 0.972
_diffrn_measured_fraction_theta_max 0.972
_diffrn_measurement_device_type 'SMART CCD area detector'
_diffrn_measurement_method '\w scans'
_diffrn_radiation_monochromator graphite
_diffrn_radiation_source 'fine-focus sealed tube'
_diffrn_radiation_type MoK\a
_diffrn_radiation_wavelength 0.71073
_diffrn_reflns_av_R_equivalents 0.0741
_diffrn_reflns_av_sigmaI/netI 0.0618
_diffrn_reflns_limit_h_max 21
_diffrn_reflns_limit_h_min -22
_diffrn_reflns_limit_k_max 22
_diffrn_reflns_limit_k_min -22
_diffrn_reflns_limit_l_max 30
_diffrn_reflns_limit_l_min -29
_diffrn_reflns_number 40971
_diffrn_reflns_theta_full 27.50
_diffrn_reflns_theta_max 27.50
_diffrn_reflns_theta_min 0.90
_diffrn_standards_decay_% 1
_diffrn_standards_number 0
_exptl_absorpt_coefficient_mu 1.247
_exptl_absorpt_correction_T_max 0.8750
_exptl_absorpt_correction_T_min 0.7061
_exptl_absorpt_correction_type integration
_exptl_absorpt_process_details 'based on measured indexed crystal faces, Bruker SHELXTL  v6.12 (Bruker 1998)'
_exptl_crystal_colour orange
_exptl_crystal_density_diffrn 1.368
_exptl_crystal_density_meas 0
_exptl_crystal_density_method 'not measured'
_exptl_crystal_description plates
_exptl_crystal_F_000 2596
_exptl_crystal_size_max 0.30
_exptl_crystal_size_mid 0.17
_exptl_crystal_size_min 0.11
_refine_diff_density_max 1.145
_refine_diff_density_min -0.829
_refine_diff_density_rms 0.081
_refine_ls_extinction_method none
_refine_ls_goodness_of_fit_ref 1.020
_refine_ls_hydrogen_treatment constr
_refine_ls_matrix_type full
_refine_ls_number_parameters 1343
_refine_ls_number_reflns 27016
_refine_ls_number_restraints 0
_refine_ls_restrained_S_all 1.020
_refine_ls_R_factor_all 0.0469
_refine_ls_R_factor_gt 0.0370
_refine_ls_shift/su_max 0.002
_refine_ls_shift/su_mean 0.000
_refine_ls_structure_factor_coef Fsqd
_refine_ls_weighting_details 'calc w=1/[\s^2^(Fo^2^)+(0.0484P)^2^+2.9402P] where P=(Fo^2^+2Fc^2^)/3'
_refine_ls_weighting_scheme calc
_refine_ls_wR_factor_gt 0.0938
_refine_ls_wR_factor_ref 0.0999
_reflns_number_gt 22645
_reflns_number_total 27016
_reflns_threshold_expression I>2\s(I)
_cod_data_source_file ic500617f_si_001.cif
_cod_data_source_block xl64
_cod_depositor_comments
;
The following automatic conversions were performed:

'_symmetry_cell_setting' value 'Triclinic' changed to 'triclinic'
according to
/usr/data/users/saulius/crontab/automatic-downloads/rss-feeds/ACS/lib/dictionaries/cif_core.dic
dictionary named 'cif_core.dic' version 2.4.2 from 2011-04-26.

Automatic conversion script
Id: cif_fix_values 2281 2013-09-26 08:29:07Z andrius 

 Adding full bibliography for 4338756--4338758.cif.
;
_cod_original_sg_symbol_H-M P-1
_cod_original_formula_sum 'C88.50 H170.50 Ce Mn8 N5.50 O37.50'
_cod_database_code 4338757

loop_
_symmetry_equiv_pos_as_xyz
'x, y, z'
'-x, -y, -z'

loop_
_atom_site_label
_atom_site_type_symbol
_atom_site_fract_x
_atom_site_fract_y
_atom_site_fract_z
_atom_site_U_iso_or_equiv
_atom_site_adp_type
_atom_site_occupancy
_atom_site_symmetry_multiplicity
_atom_site_calc_flag
_atom_site_refinement_flags
_atom_site_disorder_assembly
_atom_site_disorder_group
Ce1 Ce 0.231944(8) 0.131215(8) 0.260398(5) 0.01921(4) Uani 1 1 d . . .
Mn1 Mn 0.34604(3) 0.24371(2) 0.254157(16) 0.02468(8) Uani 1 1 d . . .
Mn2 Mn 0.19522(2) 0.32351(2) 0.184204(16) 0.02209(8) Uani 1 1 d . . .
Mn3 Mn 0.03602(2) 0.30251(2) 0.281761(17) 0.02577(8) Uani 1 1 d . . .
Mn4 Mn 0.03872(2) 0.12944(2) 0.330433(16) 0.02305(8) Uani 1 1 d . . .
Mn5 Mn 0.14359(2) 0.02683(2) 0.212145(16) 0.02222(8) Uani 1 1 d . . .
Mn6 Mn 0.33704(2) -0.02197(2) 0.164693(16) 0.02109(8) Uani 1 1 d . . .
Mn7 Mn 0.40522(2) -0.05106(2) 0.289257(16) 0.02318(8) Uani 1 1 d . . .
Mn8 Mn 0.35859(2) 0.09508(2) 0.361508(16) 0.02341(8) Uani 1 1 d . . .
N1 N 0.18513(16) 0.21431(16) 0.03499(10) 0.0360(5) Uani 1 1 d . . .
N2 N 0.41792(15) 0.15599(15) 0.0413(1) 0.0334(5) Uani 1 1 d . . .
N3 N 0.16898(17) -0.0208(2) 0.47893(11) 0.0438(7) Uani 1 1 d . . .
N4 N 0.11161(16) 0.21884(18) 0.48191(10) 0.0392(6) Uani 1 1 d . . .
O1 O 0.29201(11) 0.18664(11) 0.31278(7) 0.0236(3) Uani 1 1 d . . .
O2 O 0.29561(10) 0.22199(11) 0.20004(7) 0.0225(3) Uani 1 1 d . . .
O3 O 0.09550(11) 0.19996(11) 0.32725(7) 0.0243(3) Uani 1 1 d . . .
O4 O 0.1319(1) 0.26047(11) 0.22066(7) 0.0229(3) Uani 1 1 d . . .
O5 O 0.14363(10) 0.05868(11) 0.28487(7) 0.0222(3) Uani 1 1 d . . .
O6 O 0.22546(10) 0.07212(10) 0.17783(7) 0.0214(3) Uani 1 1 d . . .
O7 O 0.31076(11) 0.03346(11) 0.33501(7) 0.0226(3) Uani 1 1 d . . .
O8 O 0.36293(10) 0.01917(11) 0.22232(7) 0.0224(3) Uani 1 1 d . . .
O9 O 0.37850(12) 0.32680(12) 0.19716(8) 0.0321(4) Uani 1 1 d . . .
O10 O 0.26601(12) 0.38862(11) 0.14599(8) 0.0282(4) Uani 1 1 d . . .
O11 O 0.20442(12) 0.36236(12) 0.26804(8) 0.0298(4) Uani 1 1 d . . .
O12 O 0.07672(13) 0.37366(13) 0.32554(9) 0.0364(4) Uani 1 1 d . . .
O13 O 0.08770(12) 0.43059(11) 0.17325(9) 0.0311(4) Uani 1 1 d . . .
O14 O -0.02562(12) 0.40826(12) 0.23235(9) 0.0332(4) Uani 1 1 d . . .
O15 O -0.07401(12) 0.33679(12) 0.34171(9) 0.0340(4) Uani 1 1 d . . .
O16 O -0.07320(12) 0.20810(12) 0.37749(8) 0.0316(4) Uani 1 1 d . . .
O17 O -0.01986(11) 0.22181(12) 0.25244(8) 0.0291(4) Uani 1 1 d . . .
O18 O 0.03692(12) 0.13651(13) 0.17816(9) 0.0352(4) Uani 1 1 d . . .
O19 O -0.02235(11) 0.05907(12) 0.32607(8) 0.0303(4) Uani 1 1 d . . .
O20 O 0.05973(12) -0.02238(13) 0.24969(8) 0.0323(4) Uani 1 1 d . . .
O21 O 0.16008(11) -0.02681(12) 0.13968(8) 0.0282(4) Uani 1 1 d . . .
O22 O 0.30497(11) -0.06488(12) 0.10476(8) 0.0277(4) Uani 1 1 d . . .
O23 O 0.26811(11) -0.09731(11) 0.22948(8) 0.0261(4) Uani 1 1 d . . .
O24 O 0.34146(14) -0.13486(13) 0.30446(9) 0.0371(5) Uani 1 1 d . . .
O25 O 0.45181(11) -0.12628(11) 0.15849(8) 0.0287(4) Uani 1 1 d . . .
O26 O 0.50656(12) -0.13631(12) 0.24000(9) 0.0318(4) Uani 1 1 d . . .
O27 O 0.46040(12) -0.11410(12) 0.35913(8) 0.0307(4) Uani 1 1 d . . .
O28 O 0.42922(12) -0.00475(12) 0.41251(8) 0.0296(4) Uani 1 1 d . . .
O29 O 0.47615(11) 0.03349(12) 0.29059(8) 0.0287(4) Uani 1 1 d . . .
O30 O 0.47792(12) 0.14319(13) 0.22533(9) 0.0357(4) Uani 1 1 d . . .
O31 O 0.41640(13) 0.15972(13) 0.38173(8) 0.0326(4) Uani 1 1 d . . .
O32 O 0.39672(13) 0.26969(13) 0.31101(9) 0.0354(4) Uani 1 1 d . . .
O33 O 0.20048(12) 0.29422(13) 0.09423(8) 0.0314(4) Uani 1 1 d . . .
O34 O 0.39238(12) 0.04171(12) 0.08655(8) 0.0310(4) Uani 1 1 d . . .
O35 O 0.07174(12) 0.05745(13) 0.41698(8) 0.0335(4) Uani 1 1 d . . .
O36 O 0.25401(12) 0.13681(13) 0.44165(8) 0.0329(4) Uani 1 1 d . . .
C1 C 0.33723(18) 0.38042(17) 0.15848(12) 0.0299(5) Uani 1 1 d . . .
C2 C 0.3745(2) 0.4414(2) 0.12322(16) 0.0488(9) Uani 1 1 d . . .
H2A H 0.3282 0.5007 0.1295 0.059 Uiso 1 1 calc R . .
H2B H 0.3834 0.4334 0.0807 0.059 Uiso 1 1 calc R . .
C3 C 0.4599(2) 0.4369(2) 0.13418(15) 0.0412(7) Uani 1 1 d . . .
C4 C 0.4514(4) 0.4552(4) 0.1977(2) 0.0807(15) Uani 1 1 d . . .
H4A H 0.4428 0.4093 0.2255 0.121 Uiso 1 1 calc R . .
H4B H 0.4006 0.5107 0.2063 0.121 Uiso 1 1 calc R . .
H4C H 0.5055 0.4574 0.2020 0.121 Uiso 1 1 calc R . .
C5 C 0.4800(3) 0.5063(3) 0.0919(2) 0.0721(13) Uani 1 1 d . . .
H5A H 0.4841 0.4969 0.0507 0.108 Uiso 1 1 calc R . .
H5B H 0.5362 0.5031 0.0968 0.108 Uiso 1 1 calc R . .
H5C H 0.4324 0.5634 0.1009 0.108 Uiso 1 1 calc R . .
C6 C 0.5360(3) 0.3484(3) 0.1227(3) 0.0858(17) Uani 1 1 d . . .
H6A H 0.5215 0.3040 0.1483 0.129 Uiso 1 1 calc R . .
H6B H 0.5900 0.3460 0.1314 0.129 Uiso 1 1 calc R . .
H6C H 0.5457 0.3382 0.0809 0.129 Uiso 1 1 calc R . .
C7 C 0.15004(19) 0.37529(17) 0.31729(12) 0.0306(6) Uani 1 1 d . . .
C8 C 0.1772(2) 0.3931(2) 0.36886(13) 0.0423(7) Uani 1 1 d . . .
H8A H 0.1441 0.3773 0.4062 0.051 Uiso 1 1 calc R . .
H8B H 0.2409 0.3547 0.3683 0.051 Uiso 1 1 calc R . .
C9 C 0.1630(4) 0.4843(3) 0.37020(19) 0.0736(13) Uani 1 1 d . . .
C10 C 0.0675(5) 0.5461(3) 0.3752(3) 0.123(3) Uani 1 1 d . . .
H10A H 0.0338 0.5295 0.4113 0.185 Uiso 1 1 calc R . .
H10B H 0.0454 0.5448 0.3404 0.185 Uiso 1 1 calc R . .
H10C H 0.0605 0.6044 0.3771 0.185 Uiso 1 1 calc R . .
C11 C 0.2148(5) 0.5112(4) 0.3121(2) 0.123(3) Uani 1 1 d . . .
H11A H 0.1842 0.5215 0.2790 0.184 Uiso 1 1 calc R . .
H11B H 0.2748 0.4650 0.3037 0.184 Uiso 1 1 calc R . .
H11C H 0.2179 0.5641 0.3170 0.184 Uiso 1 1 calc R . .
C12 C 0.1971(5) 0.4871(4) 0.4248(3) 0.115(2) Uani 1 1 d . . .
H12A H 0.1617 0.4731 0.4611 0.172 Uiso 1 1 calc R . .
H12B H 0.1921 0.5450 0.4256 0.172 Uiso 1 1 calc R . .
H12C H 0.2592 0.4450 0.4226 0.172 Uiso 1 1 calc R . .
C13 C 0.00665(17) 0.45209(16) 0.19371(12) 0.0289(5) Uani 1 1 d . . .
C14 C -0.05820(18) 0.53922(18) 0.17056(14) 0.0368(6) Uani 1 1 d . . .
H14A H -0.1137 0.5362 0.1697 0.044 Uiso 1 1 calc R . .
H14B H -0.0331 0.5531 0.1293 0.044 Uiso 1 1 calc R . .
C15 C -0.0795(2) 0.6120(2) 0.20877(16) 0.0474(8) Uani 1 1 d . . .
C16 C -0.1231(3) 0.5964(3) 0.2710(2) 0.0844(16) Uani 1 1 d . . .
H16A H -0.0834 0.5415 0.2892 0.127 Uiso 1 1 calc R . .
H16B H -0.1784 0.5943 0.2700 0.127 Uiso 1 1 calc R . .
H16C H -0.1358 0.6434 0.2945 0.127 Uiso 1 1 calc R . .
C17 C -0.1427(3) 0.6963(2) 0.1791(2) 0.0736(13) Uani 1 1 d . . .
H17A H -0.1954 0.6909 0.1756 0.110 Uiso 1 1 calc R . .
H17B H -0.1127 0.7080 0.1394 0.110 Uiso 1 1 calc R . .
H17C H -0.1604 0.7439 0.2033 0.110 Uiso 1 1 calc R . .
C18 C 0.0045(3) 0.6194(3) 0.2099(2) 0.0723(13) Uani 1 1 d . . .
H18A H 0.0477 0.5639 0.2250 0.108 Uiso 1 1 calc R . .
H18B H -0.0094 0.6639 0.2359 0.108 Uiso 1 1 calc R . .
H18C H 0.0294 0.6350 0.1696 0.108 Uiso 1 1 calc R . .
C19 C -0.10683(17) 0.28966(18) 0.37480(12) 0.0316(6) Uani 1 1 d . . .
C20 C -0.19402(19) 0.3317(2) 0.41702(15) 0.0431(7) Uani 1 1 d . . .
H20A H -0.2334 0.3074 0.4118 0.052 Uiso 1 1 calc R . .
H20B H -0.1818 0.3129 0.4580 0.052 Uiso 1 1 calc R . .
C21 C -0.2460(2) 0.4292(2) 0.41295(15) 0.0469(8) Uani 1 1 d . . .
C22 C -0.1914(3) 0.4710(3) 0.4264(2) 0.0723(12) Uani 1 1 d . . .
H22A H -0.1369 0.4567 0.3967 0.108 Uiso 1 1 calc R . .
H22B H -0.1763 0.4492 0.4660 0.108 Uiso 1 1 calc R . .
H22C H -0.2262 0.5337 0.4249 0.108 Uiso 1 1 calc R . .
C23 C -0.3306(3) 0.4502(3) 0.4608(2) 0.0802(16) Uani 1 1 d . . .
H23A H -0.3673 0.4267 0.4511 0.120 Uiso 1 1 calc R . .
H23B H -0.3639 0.5128 0.4618 0.120 Uiso 1 1 calc R . .
H23C H -0.3142 0.4243 0.4997 0.120 Uiso 1 1 calc R . .
C24 C -0.2724(3) 0.4664(3) 0.35347(18) 0.0709(13) Uani 1 1 d . . .
H24A H -0.3047 0.4381 0.3437 0.106 Uiso 1 1 calc R . .
H24B H -0.2193 0.4569 0.3231 0.106 Uiso 1 1 calc R . .
H24C H -0.3105 0.5284 0.3547 0.106 Uiso 1 1 calc R . .
C25 C -0.01325(16) 0.20744(18) 0.19938(12) 0.0288(5) Uani 1 1 d . . .
C26 C -0.06890(18) 0.27996(19) 0.15901(13) 0.0350(6) Uani 1 1 d . . .
H26A H -0.0412 0.2675 0.1172 0.042 Uiso 1 1 calc R . .
H26B H -0.0680 0.3340 0.1653 0.042 Uiso 1 1 calc R . .
C27 C -0.1647(2) 0.2947(2) 0.16812(16) 0.0488(8) Uani 1 1 d . . .
C28 C -0.2123(3) 0.3364(4) 0.2293(2) 0.0930(19) Uani 1 1 d . . .
H28A H -0.2766 0.3617 0.2319 0.140 Uiso 1 1 calc R . .
H28B H -0.1948 0.3815 0.2318 0.140 Uiso 1 1 calc R . .
H28C H -0.1949 0.2919 0.2622 0.140 Uiso 1 1 calc R . .
C29 C -0.2098(2) 0.3627(3) 0.12154(18) 0.0643(11) Uani 1 1 d . . .
H29A H -0.1867 0.3393 0.0826 0.096 Uiso 1 1 calc R . .
H29B H -0.1982 0.4129 0.1203 0.096 Uiso 1 1 calc R . .
H29C H -0.2737 0.3802 0.1315 0.096 Uiso 1 1 calc R . .
C30 C -0.1774(4) 0.2175(4) 0.1719(4) 0.128(3) Uani 1 1 d . . .
H30A H -0.1394 0.1839 0.1382 0.193 Uiso 1 1 calc R . .
H30B H -0.2394 0.2337 0.1710 0.193 Uiso 1 1 calc R . .
H30C H -0.1619 0.1828 0.2092 0.193 Uiso 1 1 calc R . .
C31 C -0.00324(17) 0.00101(18) 0.29329(11) 0.0300(5) Uani 1 1 d . . .
C32 C -0.0602(3) -0.0469(3) 0.30875(16) 0.0618(11) Uani 1 1 d . . .
H32A H -0.1211 -0.0049 0.3237 0.074 Uiso 1 1 calc R . .
H32B H -0.0395 -0.0897 0.3425 0.074 Uiso 1 1 calc R . .
C33 C -0.0664(2) -0.0939(2) 0.26291(14) 0.0417(7) Uani 1 1 d . . .
C34 C -0.0875(5) -0.0357(6) 0.2077(3) 0.159(4) Uani 1 1 d . . .
H34A H -0.1447 0.0141 0.2169 0.239 Uiso 1 1 calc R . .
H34B H -0.0904 -0.0671 0.1781 0.239 Uiso 1 1 calc R . .
H34C H -0.0412 -0.0159 0.1919 0.239 Uiso 1 1 calc R . .
C35 C -0.1397(3) -0.1228(3) 0.28913(17) 0.0606(10) Uani 1 1 d . . .
H35A H -0.1952 -0.0726 0.3012 0.091 Uiso 1 1 calc R . .
H35B H -0.1236 -0.1640 0.3239 0.091 Uiso 1 1 calc R . .
H35C H -0.1473 -0.1505 0.2592 0.091 Uiso 1 1 calc R . .
C36 C 0.0197(4) -0.1725(4) 0.2491(4) 0.148(4) Uani 1 1 d . . .
H36A H 0.0664 -0.1545 0.2295 0.222 Uiso 1 1 calc R . .
H36B H 0.0134 -0.2062 0.2227 0.222 Uiso 1 1 calc R . .
H36C H 0.0354 -0.2078 0.2861 0.222 Uiso 1 1 calc R . .
C37 C 0.23101(17) -0.06087(16) 0.10272(11) 0.0272(5) Uani 1 1 d . . .
C38 C 0.22529(19) -0.10148(19) 0.05250(13) 0.0349(6) Uani 1 1 d . . .
H38A H 0.2535 -0.0812 0.0146 0.042 Uiso 1 1 calc R . .
H38B H 0.1621 -0.0810 0.0505 0.042 Uiso 1 1 calc R . .
C39 C 0.2693(2) -0.2010(2) 0.05837(15) 0.0429(7) Uani 1 1 d . . .
C40 C 0.2459(3) -0.2318(3) 0.0108(2) 0.0656(11) Uani 1 1 d . . .
H40A H 0.1816 -0.2117 0.0172 0.098 Uiso 1 1 calc R . .
H40B H 0.2749 -0.2950 0.0130 0.098 Uiso 1 1 calc R . .
H40C H 0.2659 -0.2088 -0.0285 0.098 Uiso 1 1 calc R . .
C41 C 0.3710(2) -0.2328(2) 0.0453(2) 0.0604(10) Uani 1 1 d . . .
H41A H 0.4000 -0.2959 0.0466 0.091 Uiso 1 1 calc R . .
H41B H 0.3885 -0.2140 0.0753 0.091 Uiso 1 1 calc R . .
H41C H 0.3887 -0.2086 0.0058 0.091 Uiso 1 1 calc R . .
C42 C 0.2397(4) -0.2351(3) 0.1199(2) 0.0924(18) Uani 1 1 d . . .
H42A H 0.1750 -0.2121 0.1281 0.139 Uiso 1 1 calc R . .
H42B H 0.2590 -0.2171 0.1493 0.139 Uiso 1 1 calc R . .
H42C H 0.2659 -0.2982 0.1222 0.139 Uiso 1 1 calc R . .
C43 C 0.28186(18) -0.13086(17) 0.28185(12) 0.0304(5) Uani 1 1 d . . .
C44 C 0.2155(2) -0.1632(2) 0.31943(16) 0.0489(8) Uani 1 1 d . . .
H44A H 0.1700 -0.1162 0.3437 0.059 Uiso 1 1 calc R . .
H44B H 0.1854 -0.1725 0.2919 0.059 Uiso 1 1 calc R . .
C45 C 0.2482(3) -0.2450(2) 0.36120(18) 0.057(1) Uani 1 1 d . . .
C46 C 0.3167(4) -0.3181(3) 0.3282(4) 0.152(4) Uani 1 1 d . . .
H46A H 0.3002 -0.3157 0.2901 0.228 Uiso 1 1 calc R . .
H46B H 0.3220 -0.3723 0.3515 0.228 Uiso 1 1 calc R . .
H46C H 0.3735 -0.3149 0.3208 0.228 Uiso 1 1 calc R . .
C47 C 0.2841(5) -0.2327(5) 0.4106(3) 0.137(3) Uani 1 1 d . . .
H47A H 0.3029 -0.2856 0.4373 0.205 Uiso 1 1 calc R . .
H47B H 0.2379 -0.1848 0.4329 0.205 Uiso 1 1 calc R . .
H47C H 0.3349 -0.2198 0.3934 0.205 Uiso 1 1 calc R . .
C48 C 0.1697(3) -0.2645(3) 0.3897(2) 0.0840(16) Uani 1 1 d . . .
H48A H 0.1433 -0.2698 0.3586 0.126 Uiso 1 1 calc R . .
H48B H 0.1256 -0.2176 0.4138 0.126 Uiso 1 1 calc R . .
H48C H 0.1896 -0.3186 0.4151 0.126 Uiso 1 1 calc R . .
C49 C 0.50959(16) -0.16096(17) 0.19163(12) 0.0295(5) Uani 1 1 d . . .
C50 C 0.59073(19) -0.2420(2) 0.17179(15) 0.0437(7) Uani 1 1 d . . .
H50A H 0.6423 -0.2440 0.1846 0.052 Uiso 1 1 calc R . .
H50B H 0.6028 -0.2393 0.1278 0.052 Uiso 1 1 calc R . .
C51 C 0.5806(2) -0.3256(2) 0.19685(19) 0.0555(10) Uani 1 1 d . . .
C52 C 0.5006(3) -0.3241(3) 0.1782(3) 0.0856(17) Uani 1 1 d . . .
H52A H 0.5076 -0.3168 0.1348 0.128 Uiso 1 1 calc R . .
H52B H 0.4466 -0.2760 0.1951 0.128 Uiso 1 1 calc R . .
H52C H 0.4964 -0.3784 0.1928 0.128 Uiso 1 1 calc R . .
C53 C 0.6642(3) -0.4011(3) 0.1716(3) 0.1001(19) Uani 1 1 d . . .
H53A H 0.6744 -0.3925 0.1281 0.150 Uiso 1 1 calc R . .
H53B H 0.6575 -0.4546 0.1842 0.150 Uiso 1 1 calc R . .
H53C H 0.7147 -0.4048 0.1862 0.150 Uiso 1 1 calc R . .
C54 C 0.5690(4) -0.3348(3) 0.2651(2) 0.0811(14) Uani 1 1 d . . .
H54A H 0.6197 -0.3344 0.2768 0.122 Uiso 1 1 calc R . .
H54B H 0.5654 -0.3892 0.2806 0.122 Uiso 1 1 calc R . .
H54C H 0.5145 -0.2866 0.2813 0.122 Uiso 1 1 calc R . .
C55 C 0.46691(16) -0.08375(18) 0.40187(11) 0.0294(6) Uani 1 1 d . . .
C56 C 0.52601(17) -0.14780(19) 0.44451(12) 0.0344(6) Uani 1 1 d . . .
H56A H 0.5132 -0.1988 0.4541 0.041 Uiso 1 1 calc R . .
H56B H 0.5116 -0.1209 0.4819 0.041 Uiso 1 1 calc R . .
C57 C 0.6246(2) -0.1775(3) 0.41954(15) 0.0654(13) Uani 1 1 d . . .
C58 C 0.6513(3) -0.2215(6) 0.3644(3) 0.189(5) Uani 1 1 d . . .
H58A H 0.6224 -0.1801 0.3329 0.284 Uiso 1 1 calc R . .
H58B H 0.6334 -0.2686 0.3720 0.284 Uiso 1 1 calc R . .
H58C H 0.7157 -0.2449 0.3520 0.284 Uiso 1 1 calc R . .
C59 C 0.6441(3) -0.0987(5) 0.4072(3) 0.141(4) Uani 1 1 d . . .
H59A H 0.6162 -0.0614 0.3740 0.211 Uiso 1 1 calc R . .
H59B H 0.7082 -0.1174 0.3970 0.211 Uiso 1 1 calc R . .
H59C H 0.6203 -0.0666 0.4427 0.211 Uiso 1 1 calc R . .
C60 C 0.6765(2) -0.2400(3) 0.46717(17) 0.0610(11) Uani 1 1 d . . .
H60A H 0.6610 -0.2888 0.4774 0.091 Uiso 1 1 calc R . .
H60B H 0.6614 -0.2099 0.5027 0.091 Uiso 1 1 calc R . .
H60C H 0.7401 -0.2613 0.4518 0.091 Uiso 1 1 calc R . .
C61 C 0.51217(17) 0.06551(18) 0.24468(11) 0.0294(5) Uani 1 1 d . . .
C62 C 0.6036(2) 0.0022(2) 0.21687(15) 0.0441(7) Uani 1 1 d . . .
H62A H 0.6438 -0.0105 0.2450 0.053 Uiso 1 1 calc R . .
H62B H 0.5999 -0.0522 0.2152 0.053 Uiso 1 1 calc R . .
C63 C 0.64868(19) 0.0229(2) 0.15636(14) 0.0435(8) Uani 1 1 d . . .
C64 C 0.5890(3) 0.0452(5) 0.1112(2) 0.121(3) Uani 1 1 d . . .
H64A H 0.5357 0.0987 0.1203 0.181 Uiso 1 1 calc R . .
H64B H 0.5720 -0.0016 0.1129 0.181 Uiso 1 1 calc R . .
H64C H 0.6207 0.0528 0.0712 0.181 Uiso 1 1 calc R . .
C65 C 0.7329(2) -0.0572(3) 0.13780(17) 0.0546(9) Uani 1 1 d . . .
H65A H 0.7716 -0.0751 0.1671 0.082 Uiso 1 1 calc R . .
H65B H 0.7635 -0.0442 0.0988 0.082 Uiso 1 1 calc R . .
H65C H 0.7176 -0.1039 0.1355 0.082 Uiso 1 1 calc R . .
C66 C 0.6728(3) 0.0952(3) 0.1555(3) 0.098(2) Uani 1 1 d . . .
H66A H 0.6993 0.0867 0.1904 0.147 Uiso 1 1 calc R . .
H66B H 0.6195 0.1501 0.1563 0.147 Uiso 1 1 calc R . .
H66C H 0.7154 0.0960 0.1193 0.147 Uiso 1 1 calc R . .
C67 C 0.42530(19) 0.22632(19) 0.35752(12) 0.0328(6) Uani 1 1 d . . .
C68 C 0.4754(3) 0.2572(2) 0.38564(16) 0.0510(9) Uani 1 1 d . . .
H68A H 0.4666 0.2416 0.4290 0.061 Uiso 1 1 calc R . .
H68B H 0.4503 0.3209 0.3793 0.061 Uiso 1 1 calc R . .
C69 C 0.5760(3) 0.2189(4) 0.36043(19) 0.0759(15) Uani 1 1 d . . .
C70 C 0.6176(4) 0.2542(4) 0.3939(3) 0.104(2) Uani 1 1 d . . .
H70A H 0.6070 0.2368 0.4364 0.156 Uiso 1 1 calc R . .
H70B H 0.5909 0.3173 0.3877 0.156 Uiso 1 1 calc R . .
H70C H 0.6814 0.2312 0.3790 0.156 Uiso 1 1 calc R . .
C71 C 0.6171(3) 0.1215(4) 0.3714(3) 0.0882(16) Uani 1 1 d . . .
H71A H 0.6032 0.1053 0.4139 0.132 Uiso 1 1 calc R . .
H71B H 0.6814 0.0984 0.3588 0.132 Uiso 1 1 calc R . .
H71C H 0.5932 0.0979 0.3487 0.132 Uiso 1 1 calc R . .
C72 C 0.5931(4) 0.2468(6) 0.2942(3) 0.148(4) Uani 1 1 d . . .
H72A H 0.5681 0.2233 0.2722 0.223 Uiso 1 1 calc R . .
H72B H 0.6570 0.2250 0.2798 0.223 Uiso 1 1 calc R . .
H72C H 0.5653 0.3098 0.2881 0.223 Uiso 1 1 calc R . .
C73 C 0.17745(17) 0.23972(17) 0.08708(11) 0.0287(5) Uani 1 1 d . . .
H73A H 0.1525 0.2144 0.1214 0.034 Uiso 1 1 calc R . .
C74 C 0.2219(3) 0.2503(3) -0.01990(14) 0.0591(10) Uani 1 1 d . . .
H74A H 0.2382 0.2930 -0.0108 0.089 Uiso 1 1 calc R . .
H74B H 0.1777 0.2780 -0.0460 0.089 Uiso 1 1 calc R . .
H74C H 0.2746 0.2040 -0.0399 0.089 Uiso 1 1 calc R . .
C75 C 0.1595(3) 0.1472(2) 0.03055(16) 0.0497(8) Uani 1 1 d . . .
H75A H 0.1309 0.1322 0.0698 0.075 Uiso 1 1 calc R . .
H75B H 0.2122 0.0960 0.0162 0.075 Uiso 1 1 calc R . .
H75C H 0.1181 0.1683 0.0027 0.075 Uiso 1 1 calc R . .
C76 C 0.38800(16) 0.11401(18) 0.08718(12) 0.0293(5) Uani 1 1 d . . .
H76A H 0.3612 0.1413 0.1232 0.035 Uiso 1 1 calc R . .
C77 C 0.4651(3) 0.1163(2) -0.01411(14) 0.0513(9) Uani 1 1 d . . .
H77A H 0.4401 0.0793 -0.0210 0.077 Uiso 1 1 calc R . .
H77B H 0.5279 0.0816 -0.0117 0.077 Uiso 1 1 calc R . .
H77C H 0.4593 0.1613 -0.0470 0.077 Uiso 1 1 calc R . .
C78 C 0.4134(2) 0.2391(2) 0.04690(17) 0.0508(8) Uani 1 1 d . . .
H78A H 0.3765 0.2603 0.0849 0.076 Uiso 1 1 calc R . .
H78B H 0.3876 0.2801 0.0142 0.076 Uiso 1 1 calc R . .
H78C H 0.4731 0.2332 0.0453 0.076 Uiso 1 1 calc R . .
C79 C 0.14780(18) 0.01901(19) 0.42722(13) 0.0351(6) Uani 1 1 d . . .
H79A H 0.1946 0.0179 0.3955 0.042 Uiso 1 1 calc R . .
C80 C 0.1035(3) -0.0262(4) 0.52887(16) 0.0773(15) Uani 1 1 d . . .
H80A H 0.0463 0.0232 0.5254 0.116 Uiso 1 1 calc R . .
H80B H 0.1213 -0.0257 0.5657 0.116 Uiso 1 1 calc R . .
H80C H 0.0982 -0.0798 0.5295 0.116 Uiso 1 1 calc R . .
C81 C 0.2602(2) -0.0615(3) 0.4879(2) 0.0713(14) Uani 1 1 d . . .
H81A H 0.2984 -0.0526 0.4513 0.107 Uiso 1 1 calc R . .
H81B H 0.2787 -0.1234 0.4983 0.107 Uiso 1 1 calc R . .
H81C H 0.2652 -0.0359 0.5202 0.107 Uiso 1 1 calc R . .
C82 C 0.17857(18) 0.19228(18) 0.43676(12) 0.0323(6) Uani 1 1 d . . .
H82A H 0.1677 0.2177 0.3980 0.039 Uiso 1 1 calc R . .
C83 C 0.0233(2) 0.2818(3) 0.47199(16) 0.0581(10) Uani 1 1 d . . .
H83A H 0.0261 0.3046 0.4302 0.087 Uiso 1 1 calc R . .
H83B H 0.0014 0.3291 0.4973 0.087 Uiso 1 1 calc R . .
H83C H -0.0167 0.2540 0.4818 0.087 Uiso 1 1 calc R . .
C84 C 0.1217(3) 0.1829(3) 0.54224(15) 0.0723(14) Uani 1 1 d . . .
H84A H 0.1823 0.1381 0.5426 0.109 Uiso 1 1 calc R . .
H84B H 0.0798 0.1577 0.5585 0.109 Uiso 1 1 calc R . .
H84C H 0.1099 0.2286 0.5666 0.109 Uiso 1 1 calc R . .
N5 N -0.1083(3) 0.4268(3) -0.0258(2) 0.1004(18) Uani 1 1 d . A .
O37 O -0.0006(13) 0.3895(17) 0.0091(9) 0.278(15) Uani 0.50 1 d P A 1
O37' O -0.0148(7) 0.2928(7) -0.0280(5) 0.148(5) Uani 0.50 1 d P A 2
C85 C -0.0341(7) 0.3577(7) -0.0181(4) 0.161(5) Uani 1 1 d . . .
H85A H -0.0121 0.3009 -0.0294 0.193 Uiso 0.50 1 calc PR A 1
H85B H 0.0068 0.3660 -0.0020 0.193 Uiso 0.50 1 calc PR A 2
C86 C -0.1684(5) 0.4163(6) -0.0551(4) 0.160(4) Uani 1 1 d . . .
H86A H -0.1458 0.3554 -0.0615 0.240 Uiso 1 1 calc R A .
H86B H -0.1726 0.4509 -0.0934 0.240 Uiso 1 1 calc R . .
H86C H -0.2272 0.4356 -0.0300 0.240 Uiso 1 1 calc R . .
C87 C -0.1403(7) 0.5112(5) -0.0129(4) 0.202(6) Uani 1 1 d . . .
H87A H -0.0984 0.5163 0.0063 0.303 Uiso 1 1 calc R A .
H87B H -0.1976 0.5278 0.0138 0.303 Uiso 1 1 calc R . .
H87C H -0.1475 0.5492 -0.0498 0.303 Uiso 1 1 calc R . .
O38 O 0.0188(8) 0.1295(12) -0.0508(5) 0.175(6) Uani 0.50 1 d P . .
N6 N -0.0063(10) 0.0243(8) 0.0043(9) 0.091(5) Uani 0.50 1 d P . .
C88 C -0.0286(8) 0.0610(11) 0.0556(6) 0.101(4) Uani 0.50 1 d P . .
H88A H -0.0212 0.1132 0.0500 0.152 Uiso 0.50 1 d PR . .
H88B H -0.0894 0.0736 0.0716 0.152 Uiso 0.50 1 d PR . .
H88C H 0.0082 0.0203 0.0827 0.152 Uiso 0.50 1 d PR . .
C89 C 0.0151(10) 0.0620(14) -0.0394(11) 0.119(7) Uani 0.50 1 d P . .
H89A H 0.0329 0.0310 -0.0739 0.143 Uiso 0.50 1 d PR . .
C90 C -0.022(3) -0.048(4) 0.020(3) 0.47(6) Uani 0.50 1 d P . .
H90A H -0.0040 -0.0669 -0.0195 0.698 Uiso 0.50 1 d PR . .
H90B H 0.0152 -0.0919 0.0456 0.698 Uiso 0.50 1 d PR . .
H90C H -0.0824 -0.0387 0.0346 0.698 Uiso 0.50 1 d PR . .

loop_
_atom_site_aniso_label
_atom_site_aniso_U_11
_atom_site_aniso_U_22
_atom_site_aniso_U_33
_atom_site_aniso_U_23
_atom_site_aniso_U_13
_atom_site_aniso_U_12
Ce1 0.01933(7) 0.01889(7) 0.01747(6) 0.00127(5) -0.00182(4) -0.00833(5)
Mn1 0.02953(19) 0.02591(19) 0.02281(18) 0.00575(14) -0.00776(14) -0.01691(16)
Mn2 0.02329(17) 0.01919(17) 0.02091(17) 0.00265(13) -0.00286(13) -0.00885(14)
Mn3 0.02309(18) 0.02052(18) 0.02621(19) -0.00100(14) 0.00293(14) -0.00694(14)
Mn4 0.02167(17) 0.02406(18) 0.02072(17) -0.00071(14) 0.00172(13) -0.01068(14)
Mn5 0.02004(17) 0.02524(18) 0.02083(17) -0.00218(14) -0.00088(13) -0.01058(14)
Mn6 0.01898(16) 0.02042(17) 0.02012(17) -0.00107(13) -0.00124(13) -0.00667(14)
Mn7 0.02327(18) 0.02095(18) 0.02293(18) 0.00347(14) -0.00676(14) -0.00821(14)
Mn8 0.02622(18) 0.02650(19) 0.01867(17) 0.00390(14) -0.00593(14) -0.01358(15)
N1 0.0425(13) 0.0396(13) 0.0256(11) -0.0001(10) -0.0087(10) -0.0173(11)
N2 0.0335(12) 0.0281(12) 0.0282(11) -0.0021(9) 0.0068(9) -0.0105(10)
N3 0.0394(14) 0.0643(18) 0.0338(13) 0.0157(12) -0.0107(11) -0.0326(13)
N4 0.0364(13) 0.0530(16) 0.0237(11) -0.0033(11) -0.0014(9) -0.0174(12)
O1 0.0276(8) 0.0246(9) 0.0194(8) 0.0028(7) -0.0046(6) -0.0134(7)
O2 0.0230(8) 0.0234(8) 0.0194(8) 0.0002(6) -0.0035(6) -0.0094(7)
O3 0.0258(8) 0.0225(8) 0.0230(8) -0.0007(7) -0.0004(7) -0.0113(7)
O4 0.0203(8) 0.0206(8) 0.0243(8) 0.0020(7) -0.0008(6) -0.0087(7)
O5 0.0209(8) 0.0251(8) 0.0189(8) -0.0010(6) -0.0009(6) -0.0101(7)
O6 0.0181(7) 0.0205(8) 0.0211(8) 0.0017(6) -0.0009(6) -0.0072(6)
O7 0.0237(8) 0.0237(8) 0.0197(8) 0.0019(6) -0.0029(6) -0.0115(7)
O8 0.0222(8) 0.0236(8) 0.0204(8) 0.0021(6) -0.0052(6) -0.0098(7)
O9 0.0371(10) 0.0314(10) 0.0328(10) 0.0105(8) -0.0114(8) -0.0215(8)
O10 0.0315(9) 0.0246(9) 0.0281(9) 0.0060(7) -0.0058(7) -0.0146(7)
O11 0.0347(10) 0.0283(9) 0.0272(9) -0.0007(7) -0.0045(7) -0.0154(8)
O12 0.0395(11) 0.0337(10) 0.0354(11) -0.0100(8) 0.0050(8) -0.0184(9)
O13 0.0290(9) 0.0214(9) 0.0372(10) 0.0042(8) -0.0053(8) -0.0088(7)
O14 0.0270(9) 0.0237(9) 0.0389(11) 0.0014(8) -0.0005(8) -0.0066(7)
O15 0.0292(9) 0.0273(10) 0.0361(10) -0.0052(8) 0.0059(8) -0.0090(8)
O16 0.0261(9) 0.0312(10) 0.0295(9) -0.0022(8) 0.0052(7) -0.0105(8)
O17 0.0246(9) 0.0288(9) 0.0296(9) 0.0010(7) -0.0028(7) -0.0102(7)
O18 0.0247(9) 0.0378(11) 0.0307(10) -0.0042(8) -0.0051(7) -0.0025(8)
O19 0.0269(9) 0.0361(10) 0.0295(9) -0.0029(8) 0.0016(7) -0.0180(8)
O20 0.0315(10) 0.0419(11) 0.0297(10) -0.0065(8) 0.0020(8) -0.0234(9)
O21 0.0267(9) 0.0335(10) 0.0242(9) -0.0055(7) -0.0028(7) -0.0126(8)
O22 0.0252(9) 0.0302(9) 0.0248(9) -0.0050(7) -0.0017(7) -0.0100(7)
O23 0.0272(9) 0.0239(9) 0.0250(9) 0.0017(7) -0.0050(7) -0.0104(7)
O24 0.0452(11) 0.0332(10) 0.0413(11) 0.0132(9) -0.0210(9) -0.0235(9)
O25 0.0238(8) 0.0243(9) 0.0299(9) -0.0033(7) -0.0034(7) -0.0039(7)
O26 0.0279(9) 0.0247(9) 0.0366(10) -0.0004(8) -0.0106(8) -0.0047(7)
O27 0.0316(9) 0.0279(9) 0.0306(10) 0.0073(8) -0.0121(8) -0.0115(8)
O28 0.0306(9) 0.0347(10) 0.0228(9) 0.0063(7) -0.0080(7) -0.0151(8)
O29 0.0280(9) 0.032(1) 0.0260(9) 0.0037(7) -0.0041(7) -0.0155(8)
O30 0.0294(9) 0.0343(10) 0.0391(11) 0.0105(9) -0.0051(8) -0.0155(8)
O31 0.0395(10) 0.0391(11) 0.0286(9) 0.0062(8) -0.0129(8) -0.0251(9)
O32 0.0463(11) 0.0387(11) 0.0331(10) 0.0092(8) -0.0167(9) -0.0283(9)
O33 0.0358(10) 0.0348(10) 0.0244(9) 0.0022(8) -0.0058(7) -0.0176(8)
O34 0.0316(9) 0.0288(10) 0.0266(9) -0.0012(7) 0.0030(7) -0.0122(8)
O35 0.0316(10) 0.0435(11) 0.0247(9) 0.0031(8) -0.0025(7) -0.0191(9)
O36 0.0351(10) 0.0384(11) 0.0232(9) 0.0008(8) -0.0036(7) -0.0162(9)
C1 0.0337(13) 0.0288(13) 0.0274(13) 0.0038(10) -0.0047(10) -0.0162(11)
C2 0.0530(19) 0.0508(19) 0.053(2) 0.0263(16) -0.0224(16) -0.0364(16)
C3 0.0479(17) 0.0408(17) 0.0459(17) 0.0075(13) -0.0074(14) -0.0329(14)
C4 0.126(4) 0.100(4) 0.061(3) 0.007(2) -0.021(3) -0.090(4)
C5 0.084(3) 0.078(3) 0.078(3) 0.029(2) -0.019(2) -0.066(3)
C6 0.049(2) 0.062(3) 0.135(5) -0.012(3) 0.016(3) -0.028(2)
C7 0.0424(15) 0.0223(12) 0.0255(13) 0.000(1) -0.0053(11) -0.0138(11)
C8 0.0582(19) 0.0433(17) 0.0268(14) -0.0059(12) -0.0066(13) -0.0227(15)
C9 0.138(4) 0.058(2) 0.049(2) -0.0097(18) -0.028(2) -0.056(3)
C10 0.166(6) 0.054(3) 0.122(5) -0.040(3) -0.055(5) 0.001(4)
C11 0.244(8) 0.134(5) 0.070(3) 0.000(3) -0.018(4) -0.158(6)
C12 0.212(7) 0.102(4) 0.080(4) -0.013(3) -0.062(4) -0.091(5)
C13 0.0291(13) 0.0214(12) 0.0327(13) 0.0007(10) -0.0064(10) -0.0085(10)
C14 0.0304(14) 0.0250(13) 0.0452(17) 0.0047(12) -0.0105(12) -0.0047(11)
C15 0.0520(19) 0.0244(14) 0.054(2) -0.0012(13) -0.0133(15) -0.0057(13)
C16 0.103(4) 0.049(2) 0.060(3) -0.016(2) 0.014(2) -0.007(2)
C17 0.075(3) 0.0285(18) 0.099(4) 0.0016(19) -0.033(3) -0.0008(18)
C18 0.082(3) 0.042(2) 0.103(4) -0.009(2) -0.040(3) -0.023(2)
C19 0.0270(13) 0.0337(14) 0.0265(13) -0.0036(11) 0.0034(10) -0.0103(11)
C20 0.0332(15) 0.0390(16) 0.0413(17) -0.0051(13) 0.0124(12) -0.0107(13)
C21 0.0379(16) 0.0378(17) 0.0390(17) -0.0051(13) 0.0072(13) -0.0005(13)
C22 0.082(3) 0.065(3) 0.063(3) -0.034(2) 0.008(2) -0.026(2)
C23 0.057(2) 0.054(2) 0.074(3) -0.007(2) 0.028(2) 0.0051(19)
C24 0.051(2) 0.078(3) 0.052(2) 0.000(2) -0.0114(18) -0.002(2)
C25 0.0189(11) 0.0333(14) 0.0304(13) 0.0046(11) -0.0014(9) -0.012(1)
C26 0.0303(13) 0.0352(15) 0.0340(14) 0.0084(12) -0.0088(11) -0.0120(12)
C27 0.0374(16) 0.056(2) 0.055(2) 0.0117(16) -0.0219(15) -0.0207(15)
C28 0.040(2) 0.145(5) 0.059(3) -0.016(3) -0.0024(19) -0.010(3)
C29 0.0431(19) 0.072(3) 0.057(2) 0.003(2) -0.0227(17) -0.0034(18)
C30 0.075(3) 0.078(4) 0.257(10) 0.024(5) -0.076(5) -0.046(3)
C31 0.0299(13) 0.0384(15) 0.0245(12) -0.0013(11) 0.0006(10) -0.0202(12)
C32 0.074(2) 0.096(3) 0.0456(19) -0.030(2) 0.0258(17) -0.071(2)
C33 0.0489(17) 0.057(2) 0.0365(16) -0.0003(14) -0.0058(13) -0.0398(16)
C34 0.241(8) 0.27(1) 0.108(5) 0.113(6) -0.123(6) -0.232(8)
C35 0.070(2) 0.091(3) 0.051(2) -0.009(2) 0.0005(18) -0.065(2)
C36 0.078(3) 0.097(4) 0.294(11) -0.109(6) 0.040(5) -0.061(3)
C37 0.0299(13) 0.0236(12) 0.0251(12) -0.0005(10) -0.0064(10) -0.0087(10)
C38 0.0337(14) 0.0408(16) 0.0310(14) -0.0106(12) -0.0057(11) -0.0140(12)
C39 0.0484(17) 0.0401(17) 0.0457(18) -0.0119(14) -0.0010(14) -0.0245(14)
C40 0.066(2) 0.073(3) 0.074(3) -0.036(2) 0.001(2) -0.039(2)
C41 0.048(2) 0.0424(19) 0.084(3) -0.0175(19) -0.0130(19) -0.0087(16)
C42 0.149(5) 0.059(3) 0.067(3) -0.010(2) 0.028(3) -0.064(3)
C43 0.0335(13) 0.0255(13) 0.0332(14) 0.0048(11) -0.0091(11) -0.0147(11)
C44 0.0519(19) 0.054(2) 0.0463(19) 0.0167(16) -0.0124(15) -0.0338(17)
C45 0.064(2) 0.050(2) 0.063(2) 0.0271(18) -0.0195(18) -0.0367(18)
C46 0.123(5) 0.041(3) 0.221(9) 0.003(4) 0.070(5) -0.030(3)
C47 0.208(7) 0.195(8) 0.086(4) 0.094(5) -0.091(5) -0.161(7)
C48 0.095(3) 0.088(3) 0.078(3) 0.038(3) -0.013(3) -0.064(3)
C49 0.0243(12) 0.0247(12) 0.0332(14) 0.000(1) -0.0026(10) -0.0073(10)
C50 0.0298(14) 0.0359(16) 0.0473(18) -0.0101(13) -0.0073(13) 0.0037(12)
C51 0.053(2) 0.0245(15) 0.081(3) -0.0063(16) -0.0330(19) 0.0011(14)
C52 0.093(3) 0.037(2) 0.141(5) -0.002(2) -0.065(3) -0.021(2)
C53 0.083(3) 0.038(2) 0.142(5) -0.030(3) -0.028(3) 0.017(2)
C54 0.110(4) 0.042(2) 0.085(3) 0.022(2) -0.044(3) -0.025(2)
C55 0.0242(12) 0.0359(14) 0.0254(12) 0.0093(11) -0.0049(10) -0.0147(11)
C56 0.0311(13) 0.0395(15) 0.0257(13) 0.0080(11) -0.0097(11) -0.0110(12)
C57 0.0293(16) 0.103(3) 0.0332(17) 0.0022(19) -0.0103(13) -0.0034(18)
C58 0.058(3) 0.312(11) 0.074(4) -0.101(5) -0.032(3) 0.065(5)
C59 0.062(3) 0.184(7) 0.170(7) 0.120(6) -0.058(4) -0.078(4)
C60 0.0417(18) 0.068(3) 0.053(2) -0.0035(18) -0.0247(16) 0.0005(17)
C61 0.0319(13) 0.0354(14) 0.0252(12) 0.0016(11) -0.0055(10) -0.0195(11)
C62 0.0435(17) 0.0373(16) 0.0423(17) 0.0018(13) 0.0062(13) -0.0181(14)
C63 0.0274(14) 0.058(2) 0.0355(16) 0.0106(14) -0.0030(12) -0.0173(14)
C64 0.052(3) 0.211(7) 0.042(2) -0.016(3) -0.014(2) -0.004(3)
C65 0.0394(17) 0.067(2) 0.048(2) -0.0098(17) 0.0055(15) -0.0197(17)
C66 0.056(2) 0.052(3) 0.160(6) 0.000(3) 0.028(3) -0.029(2)
C67 0.0398(15) 0.0370(15) 0.0280(13) 0.0024(11) -0.0098(11) -0.0220(12)
C68 0.078(2) 0.056(2) 0.0456(18) 0.0156(16) -0.0345(18) -0.048(2)
C69 0.082(3) 0.132(4) 0.059(2) 0.029(3) -0.034(2) -0.087(3)
C70 0.121(4) 0.134(5) 0.119(5) 0.039(4) -0.076(4) -0.101(4)
C71 0.053(2) 0.112(4) 0.111(4) -0.025(3) -0.017(3) -0.039(3)
C72 0.120(5) 0.314(11) 0.071(4) 0.060(5) -0.035(3) -0.164(7)
C73 0.0278(12) 0.0301(13) 0.0235(12) 0.0025(10) -0.0078(10) -0.0088(11)
C74 0.084(3) 0.083(3) 0.0244(15) -0.0019(16) -0.0024(16) -0.052(2)
C75 0.069(2) 0.0465(19) 0.0410(18) -0.0017(14) -0.0158(16) -0.0288(17)
C76 0.0251(12) 0.0321(14) 0.0247(12) -0.0011(10) 0.0008(10) -0.0104(11)
C77 0.071(2) 0.0440(18) 0.0293(16) -0.0033(13) 0.0115(15) -0.0268(17)
C78 0.0531(19) 0.0379(17) 0.056(2) -0.0098(15) 0.0130(16) -0.0241(15)
C79 0.0334(14) 0.0413(16) 0.0298(14) 0.0075(12) -0.0018(11) -0.0212(12)
C80 0.065(2) 0.141(5) 0.0260(17) 0.018(2) -0.0072(16) -0.054(3)
C81 0.051(2) 0.093(3) 0.073(3) 0.044(3) -0.031(2) -0.042(2)
C82 0.0387(15) 0.0360(15) 0.0231(12) -0.0023(11) -0.0031(11) -0.0181(12)
C83 0.0417(18) 0.071(3) 0.0398(18) -0.0088(17) 0.0000(14) -0.0077(17)
C84 0.053(2) 0.108(4) 0.0265(17) 0.0013(19) 0.0013(15) -0.015(2)
N5 0.068(3) 0.097(4) 0.104(4) 0.056(3) -0.013(2) -0.032(2)
O37 0.265(19) 0.44(4) 0.24(2) 0.16(2) -0.166(17) -0.26(2)
O37' 0.126(8) 0.105(8) 0.124(8) 0.028(7) -0.027(6) 0.013(7)
C85 0.165(9) 0.105(6) 0.117(7) 0.047(6) 0.033(6) -0.026(7)
C86 0.118(6) 0.188(9) 0.159(8) 0.065(7) -0.053(6) -0.068(6)
C87 0.293(12) 0.077(5) 0.140(8) 0.035(5) 0.026(8) -0.045(7)
O38 0.174(11) 0.34(2) 0.096(7) -0.016(10) -0.008(7) -0.194(14)
N6 0.037(5) 0.110(15) 0.087(8) -0.012(12) 0.000(5) -0.003(9)
C88 0.077(7) 0.133(11) 0.086(9) -0.024(8) -0.019(6) -0.032(7)
C89 0.067(8) 0.131(14) 0.18(2) -0.042(15) 0.004(10) -0.062(9)
C90 0.30(5) 0.66(11) 0.46(7) 0.44(8) -0.28(5) -0.29(5)

loop_
_atom_type_symbol
_atom_type_description
_atom_type_scat_dispersion_real
_atom_type_scat_dispersion_imag
_atom_type_scat_source
C C 0.0033 0.0016 'International Tables Vol C Tables 4.2.6.8 and 6.1.1.4'
H H 0.0000 0.0000 'International Tables Vol C Tables 4.2.6.8 and 6.1.1.4'
N N 0.0061 0.0033 'International Tables Vol C Tables 4.2.6.8 and 6.1.1.4'
O O 0.0106 0.0060 'International Tables Vol C Tables 4.2.6.8 and 6.1.1.4'
Mn Mn 0.3368 0.7283 'International Tables Vol C Tables 4.2.6.8 and 6.1.1.4'
Ce Ce -0.2486 2.6331 'International Tables Vol C Tables 4.2.6.8 and 6.1.1.4'

loop_
_geom_angle_atom_site_label_1
_geom_angle_atom_site_label_2
_geom_angle_atom_site_label_3
_geom_angle
_geom_angle_site_symmetry_1
_geom_angle_site_symmetry_3
O5 Ce1 O8 98.34(6) . .
O5 Ce1 O4 98.46(6) . .
O8 Ce1 O4 135.08(6) . .
O5 Ce1 O1 135.93(6) . .
O8 Ce1 O1 97.60(6) . .
O4 Ce1 O1 98.57(6) . .
O5 Ce1 O6 66.55(6) . .
O8 Ce1 O6 64.91(5) . .
O4 Ce1 O6 84.53(6) . .
O1 Ce1 O6 155.52(6) . .
O5 Ce1 O7 85.20(6) . .
O8 Ce1 O7 66.43(6) . .
O4 Ce1 O7 156.39(6) . .
O1 Ce1 O7 64.42(6) . .
O6 Ce1 O7 117.90(6) . .
O5 Ce1 O2 156.50(6) . .
O8 Ce1 O2 84.58(6) . .
O4 Ce1 O2 64.84(5) . .
O1 Ce1 O2 65.86(6) . .
O6 Ce1 O2 94.32(6) . .
O7 Ce1 O2 116.88(5) . .
O5 Ce1 O3 64.87(6) . .
O8 Ce1 O3 157.11(6) . .
O4 Ce1 O3 65.77(6) . .
O1 Ce1 O3 86.07(6) . .
O6 Ce1 O3 116.86(6) . .
O7 Ce1 O3 95.51(6) . .
O2 Ce1 O3 117.17(6) . .
O5 Ce1 Mn7 89.74(4) . .
O8 Ce1 Mn7 33.00(4) . .
O4 Ce1 Mn7 167.22(4) . .
O1 Ce1 Mn7 81.95(4) . .
O6 Ce1 Mn7 89.82(4) . .
O7 Ce1 Mn7 33.59(4) . .
O2 Ce1 Mn7 104.31(4) . .
O3 Ce1 Mn7 126.90(4) . .
O5 Ce1 Mn5 33.12(4) . .
O8 Ce1 Mn5 82.41(4) . .
O4 Ce1 Mn5 89.65(4) . .
O1 Ce1 Mn5 168.01(4) . .
O6 Ce1 Mn5 33.57(4) . .
O7 Ce1 Mn5 105.07(4) . .
O2 Ce1 Mn5 125.92(4) . .
O3 Ce1 Mn5 89.41(4) . .
Mn7 Ce1 Mn5 91.969(11) . .
O5 Ce1 Mn1 168.34(4) . .
O8 Ce1 Mn1 88.28(4) . .
O4 Ce1 Mn1 83.29(4) . .
O1 Ce1 Mn1 32.85(4) . .
O6 Ce1 Mn1 125.10(4) . .
O7 Ce1 Mn1 88.70(4) . .
O2 Ce1 Mn1 33.27(4) . .
O3 Ce1 Mn1 105.96(4) . .
Mn7 Ce1 Mn1 90.669(11) . .
Mn5 Ce1 Mn1 158.45(1) . .
O5 Ce1 Mn3 82.09(4) . .
O8 Ce1 Mn3 166.35(4) . .
O4 Ce1 Mn3 32.38(4) . .
O1 Ce1 Mn3 91.33(4) . .
O6 Ce1 Mn3 103.30(4) . .
O7 Ce1 Mn3 127.06(4) . .
O2 Ce1 Mn3 89.73(4) . .
O3 Ce1 Mn3 33.46(4) . .
Mn7 Ce1 Mn3 160.11(1) . .
Mn5 Ce1 Mn3 90.994(11) . .
Mn1 Ce1 Mn3 93.755(12) . .
O1 Mn1 O2 87.23(7) . .
O1 Mn1 O32 93.13(8) . .
O2 Mn1 O32 178.50(8) . .
O1 Mn1 O9 167.25(8) . .
O2 Mn1 O9 92.87(8) . .
O32 Mn1 O9 86.46(8) . .
O1 Mn1 O30 104.14(7) . .
O2 Mn1 O30 93.67(8) . .
O32 Mn1 O30 87.65(9) . .
O9 Mn1 O30 88.58(8) . .
O1 Mn1 O11 83.94(7) . .
O2 Mn1 O11 80.89(7) . .
O32 Mn1 O11 97.70(8) . .
O9 Mn1 O11 83.49(7) . .
O30 Mn1 O11 170.12(7) . .
O1 Mn1 Mn2 94.37(5) . .
O2 Mn1 Mn2 36.01(5) . .
O32 Mn1 Mn2 142.50(6) . .
O9 Mn1 Mn2 78.51(5) . .
O30 Mn1 Mn2 125.59(6) . .
O11 Mn1 Mn2 46.92(5) . .
O1 Mn1 Mn8 29.76(5) . .
O2 Mn1 Mn8 104.44(5) . .
O32 Mn1 Mn8 76.50(6) . .
O9 Mn1 Mn8 159.15(6) . .
O30 Mn1 Mn8 78.93(5) . .
O11 Mn1 Mn8 110.34(5) . .
Mn2 Mn1 Mn8 122.339(15) . .
O1 Mn1 Ce1 42.80(5) . .
O2 Mn1 Ce1 44.81(5) . .
O32 Mn1 Ce1 135.69(6) . .
O9 Mn1 Ce1 137.33(6) . .
O30 Mn1 Ce1 97.88(6) . .
O11 Mn1 Ce1 84.12(5) . .
Mn2 Mn1 Ce1 63.451(11) . .
Mn8 Mn1 Ce1 61.817(10) . .
O4 Mn2 O2 85.12(7) . .
O4 Mn2 O13 93.50(7) . .
O2 Mn2 O13 176.26(8) . .
O4 Mn2 O10 178.43(7) . .
O2 Mn2 O10 93.36(7) . .
O13 Mn2 O10 88.00(7) . .
O4 Mn2 O33 92.66(7) . .
O2 Mn2 O33 95.47(7) . .
O13 Mn2 O33 88.06(8) . .
O10 Mn2 O33 87.85(7) . .
O4 Mn2 O11 96.27(7) . .
O2 Mn2 O11 84.14(7) . .
O13 Mn2 O11 92.57(8) . .
O10 Mn2 O11 83.18(7) . .
O33 Mn2 O11 170.98(7) . .
O4 Mn2 Mn1 100.02(5) . .
O2 Mn2 Mn1 35.65(5) . .
O13 Mn2 Mn1 141.68(6) . .
O10 Mn2 Mn1 78.50(5) . .
O33 Mn2 Mn1 126.48(5) . .
O11 Mn2 Mn1 50.61(5) . .
O4 Mn2 Mn3 29.32(5) . .
O2 Mn2 Mn3 103.23(5) . .
O13 Mn2 Mn3 74.15(5) . .
O10 Mn2 Mn3 151.30(6) . .
O33 Mn2 Mn3 113.23(5) . .
O11 Mn2 Mn3 75.54(5) . .
Mn1 Mn2 Mn3 101.600(15) . .
O4 Mn2 Ce1 41.47(5) . .
O2 Mn2 Ce1 44.16(5) . .
O13 Mn2 Ce1 133.93(5) . .
O10 Mn2 Ce1 136.97(5) . .
O33 Mn2 Ce1 100.64(5) . .
O11 Mn2 Ce1 85.38(5) . .
Mn1 Mn2 Ce1 62.473(10) . .
Mn3 Mn2 Ce1 60.766(9) . .
O4 Mn3 O3 86.62(7) . .
O4 Mn3 O14 92.35(8) . .
O3 Mn3 O14 178.53(9) . .
O4 Mn3 O15 170.59(9) . .
O3 Mn3 O15 92.93(8) . .
O14 Mn3 O15 87.92(8) . .
O4 Mn3 O12 101.31(8) . .
O3 Mn3 O12 91.34(8) . .
O14 Mn3 O12 89.89(8) . .
O15 Mn3 O12 88.11(8) . .
O4 Mn3 O17 87.58(7) . .
O3 Mn3 O17 83.47(7) . .
O14 Mn3 O17 95.44(8) . .
O15 Mn3 O17 83.03(8) . .
O12 Mn3 O17 169.46(7) . .
O4 Mn3 Mn4 95.61(5) . .
O3 Mn3 Mn4 36.58(5) . .
O14 Mn3 Mn4 142.63(6) . .
O15 Mn3 Mn4 78.66(6) . .
O12 Mn3 Mn4 123.85(6) . .
O17 Mn3 Mn4 48.71(4) . .
O4 Mn3 Mn2 29.36(5) . .
O3 Mn3 Mn2 103.01(5) . .
O14 Mn3 Mn2 76.49(5) . .
O15 Mn3 Mn2 158.11(6) . .
O12 Mn3 Mn2 76.76(5) . .
O17 Mn3 Mn2 113.31(5) . .
Mn4 Mn3 Mn2 122.918(15) . .
O4 Mn3 Ce1 42.02(5) . .
O3 Mn3 Ce1 44.70(5) . .
O14 Mn3 Ce1 134.32(6) . .
O15 Mn3 Ce1 137.28(6) . .
O12 Mn3 Ce1 96.59(5) . .
O17 Mn3 Ce1 86.19(4) . .
Mn4 Mn3 Ce1 63.520(11) . .
Mn2 Mn3 Ce1 61.418(10) . .
O5 Mn4 O3 85.21(8) . .
O5 Mn4 O19 93.38(8) . .
O3 Mn4 O19 174.71(8) . .
O5 Mn4 O16 178.25(8) . .
O3 Mn4 O16 93.57(8) . .
O19 Mn4 O16 87.72(8) . .
O5 Mn4 O35 95.44(7) . .
O3 Mn4 O35 96.31(7) . .
O19 Mn4 O35 88.89(8) . .
O16 Mn4 O35 85.93(8) . .
O5 Mn4 O17 95.83(7) . .
O3 Mn4 O17 83.91(7) . .
O19 Mn4 O17 91.17(7) . .
O16 Mn4 O17 82.79(7) . .
O35 Mn4 O17 168.71(7) . .
O5 Mn4 Mn3 99.32(5) . .
O3 Mn4 Mn3 36.62(5) . .
O19 Mn4 Mn3 139.10(6) . .
O16 Mn4 Mn3 78.97(6) . .
O35 Mn4 Mn3 127.85(6) . .
O17 Mn4 Mn3 49.11(5) . .
O5 Mn4 Ce1 41.33(5) . .
O3 Mn4 Ce1 44.20(5) . .
O19 Mn4 Ce1 133.68(6) . .
O16 Mn4 Ce1 137.31(6) . .
O35 Mn4 Ce1 102.11(5) . .
O17 Mn4 Ce1 85.96(4) . .
Mn3 Mn4 Ce1 62.889(10) . .
O5 Mn5 O6 86.94(7) . .
O5 Mn5 O20 92.11(8) . .
O6 Mn5 O20 178.50(8) . .
O5 Mn5 O21 169.80(7) . .
O6 Mn5 O21 93.57(8) . .
O20 Mn5 O21 87.17(8) . .
O5 Mn5 O18 103.93(8) . .
O6 Mn5 O18 92.66(7) . .
O20 Mn5 O18 88.70(8) . .
O21 Mn5 O18 86.23(8) . .
O5 Mn5 O23 86.57(7) . .
O6 Mn5 O23 83.77(7) . .
O20 Mn5 O23 95.02(7) . .
O21 Mn5 O23 83.36(7) . .
O18 Mn5 O23 168.75(7) . .
O5 Mn5 Mn6 95.24(5) . .
O6 Mn5 Mn6 36.56(5) . .
O20 Mn5 Mn6 142.51(6) . .
O21 Mn5 Mn6 79.36(5) . .
O18 Mn5 Mn6 124.62(6) . .
O23 Mn5 Mn6 49.01(4) . .
O5 Mn5 Ce1 42.41(5) . .
O6 Mn5 Ce1 44.72(5) . .
O20 Mn5 Ce1 134.41(6) . .
O21 Mn5 Ce1 138.00(5) . .
O18 Mn5 Ce1 98.39(6) . .
O23 Mn5 Ce1 86.60(5) . .
Mn6 Mn5 Ce1 63.647(11) . .
O8 Mn6 O6 85.15(7) . .
O8 Mn6 O25 92.94(8) . .
O6 Mn6 O25 174.50(7) . .
O8 Mn6 O22 177.93(7) . .
O6 Mn6 O22 93.24(7) . .
O25 Mn6 O22 88.55(8) . .
O8 Mn6 O34 97.25(7) . .
O6 Mn6 O34 95.55(7) . .
O25 Mn6 O34 89.80(7) . .
O22 Mn6 O34 84.19(8) . .
O8 Mn6 O23 96.31(7) . .
O6 Mn6 O23 84.07(7) . .
O25 Mn6 O23 91.03(7) . .
O22 Mn6 O23 82.21(7) . .
O34 Mn6 O23 166.35(7) . .
O8 Mn6 Mn5 99.50(5) . .
O6 Mn6 Mn5 36.58(5) . .
O25 Mn6 Mn5 139.27(6) . .
O22 Mn6 Mn5 78.44(5) . .
O34 Mn6 Mn5 126.28(5) . .
O23 Mn6 Mn5 49.30(4) . .
O8 Mn6 Ce1 41.55(5) . .
O6 Mn6 Ce1 43.97(5) . .
O25 Mn6 Ce1 133.36(6) . .
O22 Mn6 Ce1 136.69(5) . .
O34 Mn6 Ce1 103.16(5) . .
O23 Mn6 Ce1 86.08(5) . .
Mn5 Mn6 Ce1 62.678(10) . .
O8 Mn7 O7 87.02(7) . .
O8 Mn7 O26 92.04(8) . .
O7 Mn7 O26 177.59(8) . .
O8 Mn7 O27 170.78(8) . .
O7 Mn7 O27 92.43(8) . .
O26 Mn7 O27 88.14(8) . .
O8 Mn7 O24 102.05(7) . .
O7 Mn7 O24 93.64(8) . .
O26 Mn7 O24 88.73(9) . .
O27 Mn7 O24 87.17(8) . .
O8 Mn7 O29 87.38(7) . .
O7 Mn7 O29 82.82(7) . .
O26 Mn7 O29 94.92(7) . .
O27 Mn7 O29 83.42(7) . .
O24 Mn7 O29 169.78(7) . .
O8 Mn7 Mn8 95.43(6) . .
O7 Mn7 Mn8 36.74(5) . .
O26 Mn7 Mn8 141.28(6) . .
O27 Mn7 Mn8 78.82(6) . .
O24 Mn7 Mn8 126.27(6) . .
O29 Mn7 Mn8 47.76(5) . .
O8 Mn7 Ce1 42.46(5) . .
O7 Mn7 Ce1 44.80(5) . .
O26 Mn7 Ce1 134.42(5) . .
O27 Mn7 Ce1 137.07(6) . .
O24 Mn7 Ce1 97.38(5) . .
O29 Mn7 Ce1 86.89(5) . .
Mn8 Mn7 Ce1 64.123(11) . .
O1 Mn8 O7 84.80(7) . .
O1 Mn8 O28 178.53(8) . .
O7 Mn8 O28 93.77(8) . .
O1 Mn8 O31 93.50(8) . .
O7 Mn8 O31 174.43(8) . .
O28 Mn8 O31 87.88(8) . .
O1 Mn8 O36 92.81(7) . .
O7 Mn8 O36 95.22(7) . .
O28 Mn8 O36 87.68(7) . .
O31 Mn8 O36 90.16(8) . .
O1 Mn8 O29 96.79(7) . .
O7 Mn8 O29 84.84(7) . .
O28 Mn8 O29 82.70(7) . .
O31 Mn8 O29 90.10(8) . .
O36 Mn8 O29 170.36(7) . .
O1 Mn8 Mn7 99.33(6) . .
O7 Mn8 Mn7 36.70(5) . .
O28 Mn8 Mn7 79.28(6) . .
O31 Mn8 Mn7 138.93(6) . .
O36 Mn8 Mn7 127.57(6) . .
O29 Mn8 Mn7 49.86(5) . .
O1 Mn8 Mn1 29.89(5) . .
O7 Mn8 Mn1 101.83(5) . .
O28 Mn8 Mn1 150.59(5) . .
O31 Mn8 Mn1 74.46(5) . .
O36 Mn8 Mn1 115.13(5) . .
O29 Mn8 Mn1 74.17(5) . .
Mn7 Mn8 Mn1 98.587(15) . .
O1 Mn8 Ce1 41.66(5) . .
O7 Mn8 Ce1 43.52(5) . .
O28 Mn8 Ce1 136.88(6) . .
O31 Mn8 Ce1 133.99(5) . .
O36 Mn8 Ce1 99.84(5) . .
O29 Mn8 Ce1 86.86(5) . .
Mn7 Mn8 Ce1 62.448(10) . .
Mn1 Mn8 Ce1 60.567(10) . .
C73 N1 C74 121.3(3) . .
C73 N1 C75 121.2(3) . .
C74 N1 C75 117.4(3) . .
C76 N2 C78 120.7(3) . .
C76 N2 C77 121.1(3) . .
C78 N2 C77 117.8(2) . .
C79 N3 C80 121.9(3) . .
C79 N3 C81 121.2(3) . .
C80 N3 C81 116.9(3) . .
C82 N4 C84 121.5(3) . .
C82 N4 C83 121.0(2) . .
C84 N4 C83 117.3(3) . .
Mn8 O1 Mn1 120.36(9) . .
Mn8 O1 Ce1 106.43(8) . .
Mn1 O1 Ce1 104.35(7) . .
Mn1 O2 Mn2 108.34(9) . .
Mn1 O2 Ce1 101.91(7) . .
Mn2 O2 Ce1 102.68(7) . .
Mn4 O3 Mn3 106.80(8) . .
Mn4 O3 Ce1 102.71(8) . .
Mn3 O3 Ce1 101.84(7) . .
Mn3 O4 Mn2 121.32(9) . .
Mn3 O4 Ce1 105.60(7) . .
Mn2 O4 Ce1 106.50(7) . .
Mn4 O5 Mn5 120.71(9) . .
Mn4 O5 Ce1 106.67(8) . .
Mn5 O5 Ce1 104.47(7) . .
Mn6 O6 Mn5 106.86(8) . .
Mn6 O6 Ce1 102.98(7) . .
Mn5 O6 Ce1 101.71(7) . .
Mn7 O7 Mn8 106.55(8) . .
Mn7 O7 Ce1 101.61(7) . .
Mn8 O7 Ce1 103.72(7) . .
Mn6 O8 Mn7 121.65(9) . .
Mn6 O8 Ce1 106.34(7) . .
Mn7 O8 Ce1 104.53(7) . .
C1 O9 Mn1 129.16(17) . .
C1 O10 Mn2 127.80(16) . .
C7 O11 Mn2 128.74(18) . .
C7 O11 Mn1 124.08(16) . .
Mn2 O11 Mn1 82.48(6) . .
C7 O12 Mn3 128.96(18) . .
C13 O13 Mn2 132.51(17) . .
C13 O14 Mn3 128.91(17) . .
C19 O15 Mn3 128.63(18) . .
C19 O16 Mn4 127.73(17) . .
C25 O17 Mn4 130.34(17) . .
C25 O17 Mn3 126.39(16) . .
Mn4 O17 Mn3 82.18(6) . .
C25 O18 Mn5 129.81(18) . .
C31 O19 Mn4 131.81(17) . .
C31 O20 Mn5 129.91(19) . .
C37 O21 Mn5 127.66(17) . .
C37 O22 Mn6 128.66(17) . .
C43 O23 Mn6 127.50(16) . .
C43 O23 Mn5 122.53(17) . .
Mn6 O23 Mn5 81.70(6) . .
C43 O24 Mn7 129.95(17) . .
C49 O25 Mn6 132.07(18) . .
C49 O26 Mn7 128.87(16) . .
C55 O27 Mn7 128.30(17) . .
C55 O28 Mn8 126.92(17) . .
C61 O29 Mn8 131.86(18) . .
C61 O29 Mn7 125.12(17) . .
Mn8 O29 Mn7 82.37(6) . .
C61 O30 Mn1 128.88(17) . .
C67 O31 Mn8 132.41(17) . .
C67 O32 Mn1 130.18(19) . .
C73 O33 Mn2 121.39(17) . .
C76 O34 Mn6 122.07(17) . .
C79 O35 Mn4 123.40(17) . .
C82 O36 Mn8 120.53(17) . .
O9 C1 O10 125.9(2) . .
O9 C1 C2 118.1(2) . .
O10 C1 C2 116.0(2) . .
C1 C2 C3 120.5(2) . .
C1 C2 H2A 107.2 . .
C3 C2 H2A 107.2 . .
C1 C2 H2B 107.2 . .
C3 C2 H2B 107.2 . .
H2A C2 H2B 106.8 . .
C2 C3 C6 110.6(3) . .
C2 C3 C4 111.8(3) . .
C6 C3 C4 108.7(4) . .
C2 C3 C5 107.9(3) . .
C6 C3 C5 109.8(3) . .
C4 C3 C5 107.9(3) . .
C3 C4 H4A 109.5 . .
C3 C4 H4B 109.5 . .
H4A C4 H4B 109.5 . .
C3 C4 H4C 109.5 . .
H4A C4 H4C 109.5 . .
H4B C4 H4C 109.5 . .
C3 C5 H5A 109.5 . .
C3 C5 H5B 109.5 . .
H5A C5 H5B 109.5 . .
C3 C5 H5C 109.5 . .
H5A C5 H5C 109.5 . .
H5B C5 H5C 109.5 . .
C3 C6 H6A 109.5 . .
C3 C6 H6B 109.5 . .
H6A C6 H6B 109.5 . .
C3 C6 H6C 109.5 . .
H6A C6 H6C 109.5 . .
H6B C6 H6C 109.5 . .
O12 C7 O11 124.2(3) . .
O12 C7 C8 118.3(3) . .
O11 C7 C8 117.4(3) . .
C9 C8 C7 116.3(3) . .
C9 C8 H8A 108.2 . .
C7 C8 H8A 108.2 . .
C9 C8 H8B 108.2 . .
C7 C8 H8B 108.2 . .
H8A C8 H8B 107.4 . .
C10 C9 C8 111.7(4) . .
C10 C9 C12 109.1(5) . .
C8 C9 C12 107.5(4) . .
C10 C9 C11 108.4(5) . .
C8 C9 C11 109.6(4) . .
C12 C9 C11 110.6(5) . .
C9 C10 H10A 109.5 . .
C9 C10 H10B 109.5 . .
H10A C10 H10B 109.5 . .
C9 C10 H10C 109.5 . .
H10A C10 H10C 109.5 . .
H10B C10 H10C 109.5 . .
C9 C11 H11A 109.5 . .
C9 C11 H11B 109.5 . .
H11A C11 H11B 109.5 . .
C9 C11 H11C 109.5 . .
H11A C11 H11C 109.5 . .
H11B C11 H11C 109.5 . .
C9 C12 H12A 109.5 . .
C9 C12 H12B 109.5 . .
H12A C12 H12B 109.5 . .
C9 C12 H12C 109.5 . .
H12A C12 H12C 109.5 . .
H12B C12 H12C 109.5 . .
O13 C13 O14 126.2(2) . .
O13 C13 C14 116.9(2) . .
O14 C13 C14 116.9(2) . .
C13 C14 C15 112.6(2) . .
C13 C14 H14A 109.1 . .
C15 C14 H14A 109.1 . .
C13 C14 H14B 109.1 . .
C15 C14 H14B 109.1 . .
H14A C14 H14B 107.8 . .
C16 C15 C18 110.0(4) . .
C16 C15 C17 109.8(3) . .
C18 C15 C17 108.7(3) . .
C16 C15 C14 111.0(3) . .
C18 C15 C14 110.2(3) . .
C17 C15 C14 107.0(3) . .
C15 C16 H16A 109.5 . .
C15 C16 H16B 109.5 . .
H16A C16 H16B 109.5 . .
C15 C16 H16C 109.5 . .
H16A C16 H16C 109.5 . .
H16B C16 H16C 109.5 . .
C15 C17 H17A 109.5 . .
C15 C17 H17B 109.5 . .
H17A C17 H17B 109.5 . .
C15 C17 H17C 109.5 . .
H17A C17 H17C 109.5 . .
H17B C17 H17C 109.5 . .
C15 C18 H18A 109.5 . .
C15 C18 H18B 109.5 . .
H18A C18 H18B 109.5 . .
C15 C18 H18C 109.5 . .
H18A C18 H18C 109.5 . .
H18B C18 H18C 109.5 . .
O15 C19 O16 126.0(2) . .
O15 C19 C20 118.9(3) . .
O16 C19 C20 115.1(2) . .
C21 C20 C19 119.9(3) . .
C21 C20 H20A 107.4 . .
C19 C20 H20A 107.4 . .
C21 C20 H20B 107.4 . .
C19 C20 H20B 107.4 . .
H20A C20 H20B 106.9 . .
C24 C21 C20 113.1(3) . .
C24 C21 C22 108.9(4) . .
C20 C21 C22 110.2(3) . .
C24 C21 C23 108.7(3) . .
C20 C21 C23 106.7(3) . .
C22 C21 C23 109.1(4) . .
C21 C22 H22A 109.5 . .
C21 C22 H22B 109.5 . .
H22A C22 H22B 109.5 . .
C21 C22 H22C 109.5 . .
H22A C22 H22C 109.5 . .
H22B C22 H22C 109.5 . .
C21 C23 H23A 109.5 . .
C21 C23 H23B 109.5 . .
H23A C23 H23B 109.5 . .
C21 C23 H23C 109.5 . .
H23A C23 H23C 109.5 . .
H23B C23 H23C 109.5 . .
C21 C24 H24A 109.5 . .
C21 C24 H24B 109.5 . .
H24A C24 H24B 109.5 . .
C21 C24 H24C 109.5 . .
H24A C24 H24C 109.5 . .
H24B C24 H24C 109.5 . .
O18 C25 O17 123.9(2) . .
O18 C25 C26 117.6(3) . .
O17 C25 C26 118.6(2) . .
C25 C26 C27 114.9(2) . .
C25 C26 H26A 108.5 . .
C27 C26 H26A 108.5 . .
C25 C26 H26B 108.5 . .
C27 C26 H26B 108.5 . .
H26A C26 H26B 107.5 . .
C30 C27 C29 112.8(4) . .
C30 C27 C26 115.1(3) . .
C29 C27 C26 109.2(3) . .
C30 C27 C28 107.1(5) . .
C29 C27 C28 105.2(3) . .
C26 C27 C28 106.7(3) . .
C27 C28 H28A 109.5 . .
C27 C28 H28B 109.5 . .
H28A C28 H28B 109.5 . .
C27 C28 H28C 109.5 . .
H28A C28 H28C 109.5 . .
H28B C28 H28C 109.5 . .
C27 C29 H29A 109.5 . .
C27 C29 H29B 109.5 . .
H29A C29 H29B 109.5 . .
C27 C29 H29C 109.5 . .
H29A C29 H29C 109.5 . .
H29B C29 H29C 109.5 . .
C27 C30 H30A 109.5 . .
C27 C30 H30B 109.5 . .
H30A C30 H30B 109.5 . .
C27 C30 H30C 109.5 . .
H30A C30 H30C 109.5 . .
H30B C30 H30C 109.5 . .
O19 C31 O20 126.6(2) . .
O19 C31 C32 116.4(2) . .
O20 C31 C32 117.0(3) . .
C31 C32 C33 121.0(3) . .
C31 C32 H32A 107.1 . .
C33 C32 H32A 107.1 . .
C31 C32 H32B 107.1 . .
C33 C32 H32B 107.1 . .
H32A C32 H32B 106.8 . .
C34 C33 C36 110.1(6) . .
C34 C33 C32 110.2(4) . .
C36 C33 C32 109.7(4) . .
C34 C33 C35 109.9(3) . .
C36 C33 C35 108.7(3) . .
C32 C33 C35 108.1(3) . .
C33 C34 H34A 109.5 . .
C33 C34 H34B 109.5 . .
H34A C34 H34B 109.5 . .
C33 C34 H34C 109.5 . .
H34A C34 H34C 109.5 . .
H34B C34 H34C 109.5 . .
C33 C35 H35A 109.5 . .
C33 C35 H35B 109.5 . .
H35A C35 H35B 109.5 . .
C33 C35 H35C 109.5 . .
H35A C35 H35C 109.5 . .
H35B C35 H35C 109.5 . .
C33 C36 H36A 109.5 . .
C33 C36 H36B 109.5 . .
H36A C36 H36B 109.5 . .
C33 C36 H36C 109.5 . .
H36A C36 H36C 109.5 . .
H36B C36 H36C 109.5 . .
O22 C37 O21 125.9(2) . .
O22 C37 C38 117.9(2) . .
O21 C37 C38 116.3(2) . .
C37 C38 C39 114.5(2) . .
C37 C38 H38A 108.6 . .
C39 C38 H38A 108.6 . .
C37 C38 H38B 108.6 . .
C39 C38 H38B 108.6 . .
H38A C38 H38B 107.6 . .
C42 C39 C40 111.4(4) . .
C42 C39 C38 110.6(3) . .
C40 C39 C38 108.4(3) . .
C42 C39 C41 110.6(4) . .
C40 C39 C41 107.3(3) . .
C38 C39 C41 108.4(3) . .
C39 C40 H40A 109.5 . .
C39 C40 H40B 109.5 . .
H40A C40 H40B 109.5 . .
C39 C40 H40C 109.5 . .
H40A C40 H40C 109.5 . .
H40B C40 H40C 109.5 . .
C39 C41 H41A 109.5 . .
C39 C41 H41B 109.5 . .
H41A C41 H41B 109.5 . .
C39 C41 H41C 109.5 . .
H41A C41 H41C 109.5 . .
H41B C41 H41C 109.5 . .
C39 C42 H42A 109.5 . .
C39 C42 H42B 109.5 . .
H42A C42 H42B 109.5 . .
C39 C42 H42C 109.5 . .
H42A C42 H42C 109.5 . .
H42B C42 H42C 109.5 . .
O24 C43 O23 124.8(2) . .
O24 C43 C44 118.7(2) . .
O23 C43 C44 116.4(2) . .
C45 C44 C43 119.3(3) . .
C45 C44 H44A 107.5 . .
C43 C44 H44A 107.5 . .
C45 C44 H44B 107.5 . .
C43 C44 H44B 107.5 . .
H44A C44 H44B 107.0 . .
C46 C45 C47 109.8(6) . .
C46 C45 C48 109.3(4) . .
C47 C45 C48 107.7(4) . .
C46 C45 C44 110.7(4) . .
C47 C45 C44 111.4(4) . .
C48 C45 C44 107.8(3) . .
C45 C46 H46A 109.5 . .
C45 C46 H46B 109.5 . .
H46A C46 H46B 109.5 . .
C45 C46 H46C 109.5 . .
H46A C46 H46C 109.5 . .
H46B C46 H46C 109.5 . .
C45 C47 H47A 109.5 . .
C45 C47 H47B 109.5 . .
H47A C47 H47B 109.5 . .
C45 C47 H47C 109.5 . .
H47A C47 H47C 109.5 . .
H47B C47 H47C 109.5 . .
C45 C48 H48A 109.5 . .
C45 C48 H48B 109.5 . .
H48A C48 H48B 109.5 . .
C45 C48 H48C 109.5 . .
H48A C48 H48C 109.5 . .
H48B C48 H48C 109.5 . .
O26 C49 O25 127.0(2) . .
O26 C49 C50 116.1(2) . .
O25 C49 C50 116.8(3) . .
C49 C50 C51 113.3(3) . .
C49 C50 H50A 108.9 . .
C51 C50 H50A 108.9 . .
C49 C50 H50B 108.9 . .
C51 C50 H50B 108.9 . .
H50A C50 H50B 107.7 . .
C53 C51 C52 109.6(4) . .
C53 C51 C54 109.6(4) . .
C52 C51 C54 109.8(4) . .
C53 C51 C50 107.9(4) . .
C52 C51 C50 110.1(3) . .
C54 C51 C50 109.9(3) . .
C51 C52 H52A 109.5 . .
C51 C52 H52B 109.5 . .
H52A C52 H52B 109.5 . .
C51 C52 H52C 109.5 . .
H52A C52 H52C 109.5 . .
H52B C52 H52C 109.5 . .
C51 C53 H53A 109.5 . .
C51 C53 H53B 109.5 . .
H53A C53 H53B 109.5 . .
C51 C53 H53C 109.5 . .
H53A C53 H53C 109.5 . .
H53B C53 H53C 109.5 . .
C51 C54 H54A 109.5 . .
C51 C54 H54B 109.5 . .
H54A C54 H54B 109.5 . .
C51 C54 H54C 109.5 . .
H54A C54 H54C 109.5 . .
H54B C54 H54C 109.5 . .
O27 C55 O28 126.2(2) . .
O27 C55 C56 116.6(3) . .
O28 C55 C56 117.2(3) . .
C55 C56 C57 113.2(2) . .
C55 C56 H56A 108.9 . .
C57 C56 H56A 108.9 . .
C55 C56 H56B 108.9 . .
C57 C56 H56B 108.9 . .
H56A C56 H56B 107.8 . .
C58 C57 C59 110.2(6) . .
C58 C57 C56 111.7(4) . .
C59 C57 C56 108.3(4) . .
C58 C57 C60 109.5(4) . .
C59 C57 C60 109.1(4) . .
C56 C57 C60 107.9(3) . .
C57 C58 H58A 109.5 . .
C57 C58 H58B 109.5 . .
H58A C58 H58B 109.5 . .
C57 C58 H58C 109.5 . .
H58A C58 H58C 109.5 . .
H58B C58 H58C 109.5 . .
C57 C59 H59A 109.5 . .
C57 C59 H59B 109.5 . .
H59A C59 H59B 109.5 . .
C57 C59 H59C 109.5 . .
H59A C59 H59C 109.5 . .
H59B C59 H59C 109.5 . .
C57 C60 H60A 109.5 . .
C57 C60 H60B 109.5 . .
H60A C60 H60B 109.5 . .
C57 C60 H60C 109.5 . .
H60A C60 H60C 109.5 . .
H60B C60 H60C 109.5 . .
O30 C61 O29 123.6(3) . .
O30 C61 C62 122.2(2) . .
O29 C61 C62 114.1(2) . .
C63 C62 C61 121.4(3) . .
C63 C62 H62A 107.0 . .
C61 C62 H62A 107.0 . .
C63 C62 H62B 107.0 . .
C61 C62 H62B 107.0 . .
H62A C62 H62B 106.7 . .
C66 C63 C62 112.5(4) . .
C66 C63 C64 110.0(4) . .
C62 C63 C64 109.5(3) . .
C66 C63 C65 108.7(3) . .
C62 C63 C65 108.7(3) . .
C64 C63 C65 107.3(4) . .
C63 C64 H64A 109.5 . .
C63 C64 H64B 109.5 . .
H64A C64 H64B 109.5 . .
C63 C64 H64C 109.5 . .
H64A C64 H64C 109.5 . .
H64B C64 H64C 109.5 . .
C63 C65 H65A 109.5 . .
C63 C65 H65B 109.5 . .
H65A C65 H65B 109.5 . .
C63 C65 H65C 109.5 . .
H65A C65 H65C 109.5 . .
H65B C65 H65C 109.5 . .
C63 C66 H66A 109.5 . .
C63 C66 H66B 109.5 . .
H66A C66 H66B 109.5 . .
C63 C66 H66C 109.5 . .
H66A C66 H66C 109.5 . .
H66B C66 H66C 109.5 . .
O31 C67 O32 125.6(3) . .
O31 C67 C68 117.7(2) . .
O32 C67 C68 116.7(3) . .
C67 C68 C69 113.4(3) . .
C67 C68 H68A 108.9 . .
C69 C68 H68A 108.9 . .
C67 C68 H68B 108.9 . .
C69 C68 H68B 108.9 . .
H68A C68 H68B 107.7 . .
C71 C69 C72 111.0(6) . .
C71 C69 C70 108.6(4) . .
C72 C69 C70 108.8(4) . .
C71 C69 C68 110.2(3) . .
C72 C69 C68 110.8(4) . .
C70 C69 C68 107.3(5) . .
C69 C70 H70A 109.5 . .
C69 C70 H70B 109.5 . .
H70A C70 H70B 109.5 . .
C69 C70 H70C 109.5 . .
H70A C70 H70C 109.5 . .
H70B C70 H70C 109.5 . .
C69 C71 H71A 109.5 . .
C69 C71 H71B 109.5 . .
H71A C71 H71B 109.5 . .
C69 C71 H71C 109.5 . .
H71A C71 H71C 109.5 . .
H71B C71 H71C 109.5 . .
C69 C72 H72A 109.5 . .
C69 C72 H72B 109.5 . .
H72A C72 H72B 109.5 . .
C69 C72 H72C 109.5 . .
H72A C72 H72C 109.5 . .
H72B C72 H72C 109.5 . .
O33 C73 N1 124.6(3) . .
O33 C73 H73A 117.7 . .
N1 C73 H73A 117.7 . .
N1 C74 H74A 109.5 . .
N1 C74 H74B 109.5 . .
H74A C74 H74B 109.5 . .
N1 C74 H74C 109.5 . .
H74A C74 H74C 109.5 . .
H74B C74 H74C 109.5 . .
N1 C75 H75A 109.5 . .
N1 C75 H75B 109.5 . .
H75A C75 H75B 109.5 . .
N1 C75 H75C 109.5 . .
H75A C75 H75C 109.5 . .
H75B C75 H75C 109.5 . .
O34 C76 N2 124.6(3) . .
O34 C76 H76A 117.7 . .
N2 C76 H76A 117.7 . .
N2 C77 H77A 109.5 . .
N2 C77 H77B 109.5 . .
H77A C77 H77B 109.5 . .
N2 C77 H77C 109.5 . .
H77A C77 H77C 109.5 . .
H77B C77 H77C 109.5 . .
N2 C78 H78A 109.5 . .
N2 C78 H78B 109.5 . .
H78A C78 H78B 109.5 . .
N2 C78 H78C 109.5 . .
H78A C78 H78C 109.5 . .
H78B C78 H78C 109.5 . .
O35 C79 N3 124.7(3) . .
O35 C79 H79A 117.6 . .
N3 C79 H79A 117.6 . .
N3 C80 H80A 109.5 . .
N3 C80 H80B 109.5 . .
H80A C80 H80B 109.5 . .
N3 C80 H80C 109.5 . .
H80A C80 H80C 109.5 . .
H80B C80 H80C 109.5 . .
N3 C81 H81A 109.5 . .
N3 C81 H81B 109.5 . .
H81A C81 H81B 109.5 . .
N3 C81 H81C 109.5 . .
H81A C81 H81C 109.5 . .
H81B C81 H81C 109.5 . .
O36 C82 N4 124.5(3) . .
O36 C82 H82A 117.8 . .
N4 C82 H82A 117.8 . .
N4 C83 H83A 109.5 . .
N4 C83 H83B 109.5 . .
H83A C83 H83B 109.5 . .
N4 C83 H83C 109.5 . .
H83A C83 H83C 109.5 . .
H83B C83 H83C 109.5 . .
N4 C84 H84A 109.5 . .
N4 C84 H84B 109.5 . .
H84A C84 H84B 109.5 . .
N4 C84 H84C 109.5 . .
H84A C84 H84C 109.5 . .
H84B C84 H84C 109.5 . .
C85 N5 C87 131.9(10) . .
C85 N5 C86 116.8(9) . .
C87 N5 C86 111.3(7) . .
O37' C85 O37 132.6(18) . .
O37' C85 N5 127.4(16) . .
O37 C85 N5 99.6(14) . .
O37' C85 H85A 5.7 . .
O37 C85 H85A 130.2 . .
N5 C85 H85A 130.2 . .
O37' C85 H85B 116.3 . .
O37 C85 H85B 17.8 . .
N5 C85 H85B 116.3 . .
H85A C85 H85B 113.2 . .
N5 C86 H86A 109.5 . .
N5 C86 H86B 109.5 . .
H86A C86 H86B 109.5 . .
N5 C86 H86C 109.5 . .
H86A C86 H86C 109.5 . .
H86B C86 H86C 109.5 . .
N5 C87 H87A 109.5 . .
N5 C87 H87B 109.5 . .
H87A C87 H87B 109.5 . .
N5 C87 H87C 109.5 . .
H87A C87 H87C 109.5 . .
H87B C87 H87C 109.5 . .
C89 O38 C90 18(3) . 2
N6 N6 C90 113(6) 2 2
N6 N6 C89 107(3) 2 .
C90 N6 C89 20(4) 2 .
N6 N6 C88 135(4) 2 .
C90 N6 C88 105(6) 2 .
C89 N6 C88 116.5(18) . .
N6 N6 C90 34(4) 2 .
C90 N6 C90 147(3) 2 .
C89 N6 C90 138(4) . .
C88 N6 C90 105(3) . .
N6 N6 C89 44(2) 2 2
C90 N6 C89 151(5) 2 2
C89 N6 C89 151.2(12) . 2
C88 N6 C89 91.7(16) . 2
C90 N6 C89 16(3) . 2
N6 C88 C90 27(2) . 2
N6 C88 H88A 112.3 . .
C90 C88 H88A 85.9 2 .
N6 C88 H88B 108.0 . .
C90 C88 H88B 125.8 2 .
H88A C88 H88B 109.5 . .
N6 C88 H88C 108.1 . .
C90 C88 H88C 113.4 2 .
H88A C88 H88C 109.5 . .
H88B C88 H88C 109.5 . .
C90 C89 N6 36(7) 2 .
C90 C89 O38 113(10) 2 .
N6 C89 O38 135(2) . .
C90 C89 N6 52(9) 2 2
N6 C89 N6 28.8(12) . 2
O38 C89 N6 163(2) . 2
C90 C89 H89A 123.9 2 .
N6 C89 H89A 112.3 . .
O38 C89 H89A 112.5 . .
N6 C89 H89A 83.8 2 .
C89 C90 N6 124(9) 2 2
C89 C90 N6 112(10) 2 .
N6 C90 N6 33(3) 2 .
C89 C90 O38 49(7) 2 2
N6 C90 O38 145(7) 2 2
N6 C90 O38 160(4) . 2
C89 C90 C88 138(10) 2 2
N6 C90 C88 47(4) 2 2
N6 C90 C88 78(2) . 2
O38 C90 C88 111(5) 2 2
C89 C90 H90A 135.2 2 .
N6 C90 H90A 65.7 2 .
N6 C90 H90A 95.7 . .
O38 C90 H90A 96.3 2 .
C88 C90 H90A 18.5 2 .
C89 C90 H90B 27.3 2 .
N6 C90 H90B 110.5 2 .
N6 C90 H90B 115.0 . .
O38 C90 H90B 45.6 2 .
C88 C90 H90B 111.2 2 .
H90A C90 H90B 109.5 . .
C89 C90 H90C 88.9 2 .
N6 C90 H90C 138.8 2 .
N6 C90 H90C 116.7 . .
O38 C90 H90C 73.8 2 .
C88 C90 H90C 123.3 2 .
H90A C90 H90C 109.5 . .
H90B C90 H90C 109.5 . .

loop_
_geom_bond_atom_site_label_1
_geom_bond_atom_site_label_2
_geom_bond_distance
_geom_bond_site_symmetry_2
Ce1 O5 2.3143(17) .
Ce1 O8 2.3163(17) .
Ce1 O4 2.3201(16) .
Ce1 O1 2.3357(17) .
Ce1 O6 2.3878(17) .
Ce1 O7 2.3889(16) .
Ce1 O2 2.3987(16) .
Ce1 O3 2.3990(17) .
Ce1 Mn7 3.3212(4) .
Ce1 Mn5 3.3227(4) .
Ce1 Mn1 3.3302(4) .
Ce1 Mn3 3.3383(4) .
Mn1 O1 1.8646(16) .
Mn1 O2 1.8673(17) .
Mn1 O32 1.9637(19) .
Mn1 O9 1.9687(18) .
Mn1 O30 2.183(2) .
Mn1 O11 2.3705(19) .
Mn1 Mn2 3.0410(5) .
Mn1 Mn8 3.2290(5) .
Mn2 O4 1.8582(16) .
Mn2 O2 1.8834(16) .
Mn2 O13 1.9734(18) .
Mn2 O10 1.9926(18) .
Mn2 O33 2.2150(19) .
Mn2 O11 2.2403(19) .
Mn2 Mn3 3.2378(5) .
Mn3 O4 1.8560(17) .
Mn3 O3 1.8807(17) .
Mn3 O14 1.9716(18) .
Mn3 O15 1.9776(18) .
Mn3 O12 2.165(2) .
Mn3 O17 2.303(2) .
Mn3 Mn4 3.0183(6) .
Mn4 O5 1.8568(17) .
Mn4 O3 1.8789(18) .
Mn4 O19 1.9812(19) .
Mn4 O16 1.9833(18) .
Mn4 O35 2.2205(18) .
Mn4 O17 2.2890(18) .
Mn5 O5 1.8749(17) .
Mn5 O6 1.8762(16) .
Mn5 O20 1.9661(18) .
Mn5 O21 1.9762(18) .
Mn5 O18 2.1474(18) .
Mn5 O23 2.3084(17) .
Mn5 Mn6 3.0132(5) .
Mn6 O8 1.8565(17) .
Mn6 O6 1.8756(16) .
Mn6 O25 1.9830(17) .
Mn6 O22 1.9858(19) .
Mn6 O34 2.2059(18) .
Mn6 O23 2.2984(17) .
Mn7 O8 1.8688(16) .
Mn7 O7 1.8758(17) .
Mn7 O26 1.9693(19) .
Mn7 O27 1.9725(17) .
Mn7 O24 2.143(2) .
Mn7 O29 2.3205(19) .
Mn7 Mn8 3.0084(6) .
Mn8 O1 1.8574(16) .
Mn8 O7 1.8775(18) .
Mn8 O28 1.9836(17) .
Mn8 O31 1.9875(19) .
Mn8 O36 2.2250(19) .
Mn8 O29 2.2473(19) .
N1 C73 1.322(4) .
N1 C74 1.454(4) .
N1 C75 1.460(4) .
N2 C76 1.321(3) .
N2 C78 1.450(4) .
N2 C77 1.454(4) .
N3 C79 1.318(4) .
N3 C80 1.438(4) .
N3 C81 1.453(4) .
N4 C82 1.327(4) .
N4 C84 1.446(4) .
N4 C83 1.459(4) .
O9 C1 1.259(3) .
O10 C1 1.269(3) .
O11 C7 1.277(3) .
O12 C7 1.247(3) .
O13 C13 1.262(3) .
O14 C13 1.268(3) .
O15 C19 1.258(3) .
O16 C19 1.267(3) .
O17 C25 1.272(3) .
O18 C25 1.253(3) .
O19 C31 1.256(3) .
O20 C31 1.263(3) .
O21 C37 1.269(3) .
O22 C37 1.259(3) .
O23 C43 1.279(3) .
O24 C43 1.233(3) .
O25 C49 1.265(3) .
O26 C49 1.258(3) .
O27 C55 1.258(3) .
O28 C55 1.274(3) .
O29 C61 1.275(3) .
O30 C61 1.253(3) .
O31 C67 1.258(3) .
O32 C67 1.266(3) .
O33 C73 1.238(3) .
O34 C76 1.235(3) .
O35 C79 1.232(3) .
O36 C82 1.235(3) .
C1 C2 1.511(4) .
C2 C3 1.521(4) .
C2 H2A 0.9900 .
C2 H2B 0.9900 .
C3 C6 1.524(5) .
C3 C4 1.527(6) .
C3 C5 1.533(4) .
C4 H4A 0.9800 .
C4 H4B 0.9800 .
C4 H4C 0.9800 .
C5 H5A 0.9800 .
C5 H5B 0.9800 .
C5 H5C 0.9800 .
C6 H6A 0.9800 .
C6 H6B 0.9800 .
C6 H6C 0.9800 .
C7 C8 1.515(4) .
C8 C9 1.505(5) .
C8 H8A 0.9900 .
C8 H8B 0.9900 .
C9 C10 1.491(8) .
C9 C12 1.539(6) .
C9 C11 1.557(7) .
C10 H10A 0.9800 .
C10 H10B 0.9800 .
C10 H10C 0.9800 .
C11 H11A 0.9800 .
C11 H11B 0.9800 .
C11 H11C 0.9800 .
C12 H12A 0.9800 .
C12 H12B 0.9800 .
C12 H12C 0.9800 .
C13 C14 1.516(3) .
C14 C15 1.541(5) .
C14 H14A 0.9900 .
C14 H14B 0.9900 .
C15 C16 1.503(6) .
C15 C18 1.522(5) .
C15 C17 1.537(4) .
C16 H16A 0.9800 .
C16 H16B 0.9800 .
C16 H16C 0.9800 .
C17 H17A 0.9800 .
C17 H17B 0.9800 .
C17 H17C 0.9800 .
C18 H18A 0.9800 .
C18 H18B 0.9800 .
C18 H18C 0.9800 .
C19 C20 1.522(4) .
C20 C21 1.519(4) .
C20 H20A 0.9900 .
C20 H20B 0.9900 .
C21 C24 1.499(5) .
C21 C22 1.542(6) .
C21 C23 1.545(5) .
C22 H22A 0.9800 .
C22 H22B 0.9800 .
C22 H22C 0.9800 .
C23 H23A 0.9800 .
C23 H23B 0.9800 .
C23 H23C 0.9800 .
C24 H24A 0.9800 .
C24 H24B 0.9800 .
C24 H24C 0.9800 .
C25 C26 1.516(3) .
C26 C27 1.520(4) .
C26 H26A 0.9900 .
C26 H26B 0.9900 .
C27 C30 1.448(6) .
C27 C29 1.511(5) .
C27 C28 1.583(6) .
C28 H28A 0.9800 .
C28 H28B 0.9800 .
C28 H28C 0.9800 .
C29 H29A 0.9800 .
C29 H29B 0.9800 .
C29 H29C 0.9800 .
C30 H30A 0.9800 .
C30 H30B 0.9800 .
C30 H30C 0.9800 .
C31 C32 1.508(4) .
C32 C33 1.510(5) .
C32 H32A 0.9900 .
C32 H32B 0.9900 .
C33 C34 1.492(6) .
C33 C36 1.506(6) .
C33 C35 1.529(4) .
C34 H34A 0.9800 .
C34 H34B 0.9800 .
C34 H34C 0.9800 .
C35 H35A 0.9800 .
C35 H35B 0.9800 .
C35 H35C 0.9800 .
C36 H36A 0.9800 .
C36 H36B 0.9800 .
C36 H36C 0.9800 .
C37 C38 1.517(4) .
C38 C39 1.544(4) .
C38 H38A 0.9900 .
C38 H38B 0.9900 .
C39 C42 1.511(5) .
C39 C40 1.521(5) .
C39 C41 1.548(5) .
C40 H40A 0.9800 .
C40 H40B 0.9800 .
C40 H40C 0.9800 .
C41 H41A 0.9800 .
C41 H41B 0.9800 .
C41 H41C 0.9800 .
C42 H42A 0.9800 .
C42 H42B 0.9800 .
C42 H42C 0.9800 .
C43 C44 1.527(4) .
C44 C45 1.526(4) .
C44 H44A 0.9900 .
C44 H44B 0.9900 .
C45 C46 1.472(7) .
C45 C47 1.516(7) .
C45 C48 1.519(5) .
C46 H46A 0.9800 .
C46 H46B 0.9800 .
C46 H46C 0.9800 .
C47 H47A 0.9800 .
C47 H47B 0.9800 .
C47 H47C 0.9800 .
C48 H48A 0.9800 .
C48 H48B 0.9800 .
C48 H48C 0.9800 .
C49 C50 1.517(4) .
C50 C51 1.545(5) .
C50 H50A 0.9900 .
C50 H50B 0.9900 .
C51 C53 1.518(5) .
C51 C52 1.532(5) .
C51 C54 1.540(6) .
C52 H52A 0.9800 .
C52 H52B 0.9800 .
C52 H52C 0.9800 .
C53 H53A 0.9800 .
C53 H53B 0.9800 .
C53 H53C 0.9800 .
C54 H54A 0.9800 .
C54 H54B 0.9800 .
C54 H54C 0.9800 .
C55 C56 1.521(3) .
C56 C57 1.528(4) .
C56 H56A 0.9900 .
C56 H56B 0.9900 .
C57 C58 1.484(7) .
C57 C59 1.527(8) .
C57 C60 1.537(4) .
C58 H58A 0.9800 .
C58 H58B 0.9800 .
C58 H58C 0.9800 .
C59 H59A 0.9800 .
C59 H59B 0.9800 .
C59 H59C 0.9800 .
C60 H60A 0.9800 .
C60 H60B 0.9800 .
C60 H60C 0.9800 .
C61 C62 1.521(4) .
C62 C63 1.506(4) .
C62 H62A 0.9900 .
C62 H62B 0.9900 .
C63 C66 1.498(6) .
C63 C64 1.523(5) .
C63 C65 1.524(5) .
C64 H64A 0.9800 .
C64 H64B 0.9800 .
C64 H64C 0.9800 .
C65 H65A 0.9800 .
C65 H65B 0.9800 .
C65 H65C 0.9800 .
C66 H66A 0.9800 .
C66 H66B 0.9800 .
C66 H66C 0.9800 .
C67 C68 1.515(4) .
C68 C69 1.550(6) .
C68 H68A 0.9900 .
C68 H68B 0.9900 .
C69 C71 1.516(7) .
C69 C72 1.529(6) .
C69 C70 1.533(6) .
C70 H70A 0.9800 .
C70 H70B 0.9800 .
C70 H70C 0.9800 .
C71 H71A 0.9800 .
C71 H71B 0.9800 .
C71 H71C 0.9800 .
C72 H72A 0.9800 .
C72 H72B 0.9800 .
C72 H72C 0.9800 .
C73 H73A 0.9500 .
C74 H74A 0.9800 .
C74 H74B 0.9800 .
C74 H74C 0.9800 .
C75 H75A 0.9800 .
C75 H75B 0.9800 .
C75 H75C 0.9800 .
C76 H76A 0.9500 .
C77 H77A 0.9800 .
C77 H77B 0.9800 .
C77 H77C 0.9800 .
C78 H78A 0.9800 .
C78 H78B 0.9800 .
C78 H78C 0.9800 .
C79 H79A 0.9500 .
C80 H80A 0.9800 .
C80 H80B 0.9800 .
C80 H80C 0.9800 .
C81 H81A 0.9800 .
C81 H81B 0.9800 .
C81 H81C 0.9800 .
C82 H82A 0.9500 .
C83 H83A 0.9800 .
C83 H83B 0.9800 .
C83 H83C 0.9800 .
C84 H84A 0.9800 .
C84 H84B 0.9800 .
C84 H84C 0.9800 .
N5 C85 1.323(10) .
N5 C87 1.382(10) .
N5 C86 1.461(10) .
O37 C85 1.28(2) .
O37' C85 1.081(16) .
C85 H85A 0.9500 .
C85 H85B 0.9500 .
C86 H86A 0.9800 .
C86 H86B 0.9800 .
C86 H86C 0.9800 .
C87 H87A 0.9800 .
C87 H87B 0.9800 .
C87 H87C 0.9800 .
O38 C89 1.19(2) .
O38 C90 1.45(5) 2
N6 N6 0.83(3) 2
N6 C90 0.84(5) 2
N6 C89 1.19(3) .
N6 C88 1.35(2) .
N6 C90 1.39(6) .
N6 C89 1.63(3) 2
C88 C90 1.77(6) 2
C88 H88A 0.9600 .
C88 H88B 0.9601 .
C88 H88C 0.9599 .
C89 C90 0.49(6) 2
C89 N6 1.63(3) 2
C89 H89A 0.9600 .
C90 C89 0.49(6) 2
C90 N6 0.84(5) 2
C90 O38 1.45(5) 2
C90 C88 1.77(6) 2
C90 H90A 0.9598 .
C90 H90B 0.9600 .
C90 H90C 0.9600 .
